data_7015652
loop_
_publ_author_name
'Tricas, Hugo'
'Colon, Marta'
'Ellis, David'
'Macgregor, Stuart A.'
'McKay, David'
'Rosair, Georgina M.'
'Welch, Alan J.'
'Glukhov, Ivan V.'
'Rossi, Fulvio'
'Laschi, Franco'
'Zanello, Piero'

_publ_section_title
;
 Spectroscopic, structural, computational and (spectro)electrochemical
 studies of icosahedral carboranes bearing fluorinated aryl groups.
;
_journal_issue 16
_journal_name_full 'Dalton transactions (Cambridge, England : 2003)'
_journal_page_first 4200
_journal_page_last 4211
_journal_paper_doi 10.1039/c0dt01798a
_journal_volume 40
_journal_year 2011
_chemical_formula_moiety 'C16 H10 B10 F14'
_chemical_formula_sum 'C16 H10 B10 F14'
_chemical_formula_weight 576.34
_chemical_name_systematic
;

?

;
_space_group_IT_number 14
_symmetry_cell_setting monoclinic
_symmetry_space_group_name_Hall '-P 2yn'
_symmetry_space_group_name_H-M 'P 1 21/n 1'
_atom_sites_solution_hydrogens geom
_atom_sites_solution_primary direct
_atom_sites_solution_secondary difmap
_audit_creation_method SHELXL-97
_cell_angle_alpha 90.00
_cell_angle_beta 91.132(7)
_cell_angle_gamma 90.00
_cell_formula_units_Z 8
_cell_length_a 10.8344(14)
_cell_length_b 27.098(3)
_cell_length_c 14.8774(19)
_cell_measurement_reflns_used 9564
_cell_measurement_temperature 100(2)
_cell_measurement_theta_max 26.13
_cell_measurement_theta_min 2.47
_cell_volume 4367.0(9)
_computing_cell_refinement 'Bruker SAINT'
_computing_data_collection 'Bruker APEX2'
_computing_data_reduction 'Bruker SAINT'
_computing_molecular_graphics 'Bruker SHELXTL'
_computing_publication_material 'Bruker SHELXTL'
_computing_structure_refinement 'SHELXL-97 (Sheldrick, 1997)'
_computing_structure_solution 'SHELXS-97 (Sheldrick, 1990)'
_diffrn_ambient_temperature 100(2)
_diffrn_measured_fraction_theta_full 0.999
_diffrn_measured_fraction_theta_max 0.985
_diffrn_measurement_device_type 'Bruker APEX-II CCD'
_diffrn_measurement_method '\f and \w scans'
_diffrn_radiation_monochromator graphite
_diffrn_radiation_source 'fine-focus sealed tube'
_diffrn_radiation_type MoK\a
_diffrn_radiation_wavelength 0.71073
_diffrn_reflns_av_R_equivalents 0.0601
_diffrn_reflns_av_sigmaI/netI 0.0381
_diffrn_reflns_limit_h_max 13
_diffrn_reflns_limit_h_min -13
_diffrn_reflns_limit_k_max 33
_diffrn_reflns_limit_k_min -33
_diffrn_reflns_limit_l_max 18
_diffrn_reflns_limit_l_min -18
_diffrn_reflns_number 83652
_diffrn_reflns_theta_full 25.00
_diffrn_reflns_theta_max 26.51
_diffrn_reflns_theta_min 1.50
_diffrn_standards_number 0
_exptl_absorpt_coefficient_mu 0.179
_exptl_absorpt_correction_T_max 0.9754
_exptl_absorpt_correction_T_min 0.8910
_exptl_absorpt_correction_type multi-scan
_exptl_absorpt_process_details 'SADABS (Bruker, 2008)'
_exptl_crystal_colour colourless
_exptl_crystal_density_diffrn 1.753
_exptl_crystal_density_method 'not measured'
_exptl_crystal_description PLATE
_exptl_crystal_F_000 2256
_exptl_crystal_size_max 0.48
_exptl_crystal_size_mid 0.40
_exptl_crystal_size_min 0.14
_refine_diff_density_max 0.941
_refine_diff_density_min -0.620
_refine_diff_density_rms 0.121
_refine_ls_extinction_method none
_refine_ls_goodness_of_fit_ref 1.128
_refine_ls_hydrogen_treatment constr
_refine_ls_matrix_type full
_refine_ls_number_parameters 721
_refine_ls_number_reflns 8933
_refine_ls_number_restraints 0
_refine_ls_restrained_S_all 1.128
_refine_ls_R_factor_all 0.1009
_refine_ls_R_factor_gt 0.0827
_refine_ls_shift/su_max 0.000
_refine_ls_shift/su_mean 0.000
_refine_ls_structure_factor_coef Fsqd
_refine_ls_weighting_details 'calc w=1/[\s^2^(Fo^2^)+(0.1401P)^2^+20.0000P] where P=(Fo^2^+2Fc^2^)/3'
_refine_ls_weighting_scheme calc
_refine_ls_wR_factor_gt 0.2709
_refine_ls_wR_factor_ref 0.2840
_reflns_number_gt 6899
_reflns_number_total 8933
_reflns_threshold_expression >2sigma(I)
_cod_data_source_file c0dt01798a.txt
_cod_data_source_block x82649_0m
_cod_depositor_comments
;
The following automatic conversions were performed:
'_symmetry_cell_setting' value 'Monoclinic' changed to 'monoclinic'
according to '/home/saulius/struct/CIF-dictionaries/cif_core.dic'
dictionary named 'cif_core.dic' version 2.4.1 from 2010-06-29.

Automatic conversion script
Id: cif_fix_enum 1555 2011-01-17 13:19:09Z saulius 
;
_cod_original_cell_volume 4367.0(10)
_cod_original_sg_symbol_H-M P2(1)/n
_cod_database_code 7015652

loop_
_symmetry_equiv_pos_as_xyz
'x, y, z'
'-x+1/2, y+1/2, -z+1/2'
'-x, -y, -z'
'x-1/2, -y-1/2, z-1/2'

loop_
_atom_site_label
_atom_site_type_symbol
_atom_site_fract_x
_atom_site_fract_y
_atom_site_fract_z
_atom_site_U_iso_or_equiv
_atom_site_adp_type
_atom_site_occupancy
_atom_site_symmetry_multiplicity
_atom_site_calc_flag
_atom_site_refinement_flags
_atom_site_disorder_assembly
_atom_site_disorder_group
C1A C 0.1368(4) 0.10368(17) 0.4407(3) 0.0182(9) Uani 1 1 d . . .
C2A C 0.0384(4) 0.14590(17) 0.4863(3) 0.0190(9) Uani 1 1 d . . .
B3A B 0.1326(5) 0.1626(2) 0.3964(4) 0.0216(11) Uani 1 1 d . . .
H3A H 0.2117 0.1891 0.4023 0.026 Uiso 1 1 calc R . .
B4A B 0.1376(5) 0.10937(19) 0.3253(4) 0.0205(11) Uani 1 1 d . . .
H4A H 0.2197 0.1007 0.2835 0.025 Uiso 1 1 calc R . .
B5A B 0.0514(5) 0.0616(2) 0.3767(4) 0.0201(10) Uani 1 1 d . . .
H5A H 0.0775 0.0218 0.3694 0.024 Uiso 1 1 calc R . .
B6A B -0.0093(5) 0.0844(2) 0.4779(4) 0.0204(11) Uani 1 1 d . . .
H6A H -0.0230 0.0597 0.5374 0.024 Uiso 1 1 calc R . .
B7A B -0.0236(5) 0.1825(2) 0.4021(4) 0.0244(11) Uani 1 1 d . . .
H7A H -0.0471 0.2223 0.4118 0.029 Uiso 1 1 calc R . .
B8A B 0.0353(6) 0.1591(2) 0.3004(4) 0.0241(12) Uani 1 1 d . . .
H8A H 0.0501 0.1839 0.2413 0.029 Uiso 1 1 calc R . .
B9A B -0.0159(5) 0.0972(2) 0.2863(4) 0.0217(11) Uani 1 1 d . . .
H9A H -0.0355 0.0808 0.2184 0.026 Uiso 1 1 calc R . .
B10A B -0.1059(5) 0.0815(2) 0.3809(4) 0.0227(11) Uani 1 1 d . . .
H10A H -0.1845 0.0548 0.3759 0.027 Uiso 1 1 calc R . .
B11A B -0.1114(5) 0.1348(2) 0.4507(4) 0.0248(12) Uani 1 1 d . . .
H11A H -0.1939 0.1435 0.4921 0.030 Uiso 1 1 calc R . .
B12A B -0.1149(5) 0.1421(2) 0.3329(4) 0.0241(11) Uani 1 1 d . . .
H12A H -0.1994 0.1553 0.2956 0.029 Uiso 1 1 calc R . .
C11A C 0.2562(4) 0.09012(16) 0.4914(3) 0.0182(9) Uani 1 1 d . . .
C12A C 0.3714(5) 0.10144(18) 0.4562(3) 0.0215(10) Uani 1 1 d . . .
F12A F 0.3845(3) 0.12927(11) 0.38304(19) 0.0269(7) Uani 1 1 d . . .
C13A C 0.4819(4) 0.08503(18) 0.4955(3) 0.0234(10) Uani 1 1 d . . .
F13A F 0.5867(3) 0.09747(12) 0.4551(2) 0.0309(7) Uani 1 1 d . . .
C14A C 0.4843(5) 0.05819(18) 0.5746(3) 0.0244(10) Uani 1 1 d . . .
C15A C 0.3714(5) 0.04894(19) 0.6134(3) 0.0242(10) Uani 1 1 d . . .
F15A F 0.3649(3) 0.02581(13) 0.6920(2) 0.0357(8) Uani 1 1 d . . .
C16A C 0.2601(4) 0.06397(18) 0.5727(3) 0.0221(10) Uani 1 1 d . . .
F16A F 0.1581(3) 0.05351(12) 0.6173(2) 0.0312(7) Uani 1 1 d . . .
C17A C 0.6056(5) 0.04275(19) 0.6197(4) 0.0261(11) Uani 1 1 d . . .
F17A F 0.6953(3) 0.03501(17) 0.5613(3) 0.0534(11) Uani 1 1 d . . .
F18A F 0.5958(3) 0.00197(13) 0.6672(3) 0.0441(9) Uani 1 1 d . . .
F19A F 0.6488(3) 0.07815(12) 0.6758(2) 0.0381(8) Uani 1 1 d . . .
C21A C 0.0634(4) 0.16454(17) 0.5811(3) 0.0181(9) Uani 1 1 d . . .
C22A C 0.1584(4) 0.19766(17) 0.6058(3) 0.0193(9) Uani 1 1 d . . .
F22A F 0.2412(3) 0.21272(11) 0.54662(18) 0.0246(6) Uani 1 1 d . . .
C23A C 0.1737(4) 0.21644(17) 0.6919(3) 0.0201(9) Uani 1 1 d . . .
F23A F 0.2687(3) 0.24764(10) 0.70635(19) 0.0254(6) Uani 1 1 d . . .
C24A C 0.0957(5) 0.20352(17) 0.7606(3) 0.0207(10) Uani 1 1 d . . .
C25A C 0.0014(4) 0.17038(17) 0.7376(3) 0.0205(10) Uani 1 1 d . . .
F25A F -0.0790(3) 0.15565(11) 0.7994(2) 0.0263(6) Uani 1 1 d . . .
C26A C -0.0149(4) 0.15172(17) 0.6520(3) 0.0221(10) Uani 1 1 d . . .
F26A F -0.1083(3) 0.11975(12) 0.6417(2) 0.0293(7) Uani 1 1 d . . .
C27A C 0.1080(5) 0.22379(19) 0.8550(3) 0.0261(11) Uani 1 1 d . . .
F27A F 0.2193(3) 0.24108(17) 0.8737(2) 0.0501(10) Uani 1 1 d . . .
F28A F 0.0876(3) 0.18881(12) 0.9158(2) 0.0344(8) Uani 1 1 d . . .
F29A F 0.0255(4) 0.25929(14) 0.8683(2) 0.0478(10) Uani 1 1 d . . .
C1B C 0.5329(4) 0.14804(17) 0.9785(3) 0.0193(9) Uani 1 1 d . . .
C2B C 0.6288(4) 0.10306(16) 1.0226(3) 0.0183(9) Uani 1 1 d . . .
B3B B 0.6290(5) 0.1614(2) 1.0722(4) 0.0205(11) Uani 1 1 d . . .
H3B H 0.7094 0.1874 1.0704 0.025 Uiso 1 1 calc R . .
B4B B 0.4733(5) 0.1831(2) 1.0650(4) 0.0232(11) Uani 1 1 d . . .
H4B H 0.4515 0.2234 1.0587 0.028 Uiso 1 1 calc R . .
B5B B 0.3813(5) 0.1376(2) 1.0098(4) 0.0244(12) Uani 1 1 d . . .
H5B H 0.2987 0.1482 0.9677 0.029 Uiso 1 1 calc R . .
B6B B 0.4794(5) 0.0874(2) 0.9801(4) 0.0220(11) Uani 1 1 d . . .
H6B H 0.4622 0.0650 0.9178 0.026 Uiso 1 1 calc R . .
B7B B 0.6320(5) 0.1060(2) 1.1377(4) 0.0215(11) Uani 1 1 d . . .
H7B H 0.7144 0.0953 1.1801 0.026 Uiso 1 1 calc R . .
B8B B 0.5341(6) 0.1566(2) 1.1663(4) 0.0251(12) Uani 1 1 d . . .
H8B H 0.5517 0.1795 1.2278 0.030 Uiso 1 1 calc R . .
B9B B 0.3806(5) 0.1415(2) 1.1280(4) 0.0260(12) Uani 1 1 d . . .
H9B H 0.2972 0.1542 1.1648 0.031 Uiso 1 1 calc R . .
B10B B 0.3857(5) 0.0826(2) 1.0745(4) 0.0247(12) Uani 1 1 d . . .
H10B H 0.3055 0.0566 1.0753 0.030 Uiso 1 1 calc R . .
B11B B 0.5419(5) 0.06066(19) 1.0807(4) 0.0207(11) Uani 1 1 d . . .
H11B H 0.5654 0.0205 1.0848 0.025 Uiso 1 1 calc R . .
B12B B 0.4794(5) 0.0941(2) 1.1723(4) 0.0244(12) Uani 1 1 d . . .
H12B H 0.4606 0.0757 1.2381 0.029 Uiso 1 1 calc R . .
C11B C 0.5587(4) 0.16758(17) 0.8856(3) 0.0195(9) Uani 1 1 d . . .
C12B C 0.4794(4) 0.15800(17) 0.8124(3) 0.0211(10) Uani 1 1 d . . .
F12B F 0.3761(3) 0.13052(12) 0.8188(2) 0.0284(7) Uani 1 1 d . . .
C13B C 0.5001(4) 0.17570(18) 0.7270(3) 0.0214(10) Uani 1 1 d . . .
F13B F 0.4174(3) 0.16351(11) 0.66176(19) 0.0259(6) Uani 1 1 d . . .
C14B C 0.6009(4) 0.20515(18) 0.7078(3) 0.0211(10) Uani 1 1 d . . .
C15B C 0.6811(4) 0.21534(17) 0.7793(3) 0.0205(10) Uani 1 1 d . . .
F15B F 0.7815(3) 0.24341(11) 0.7684(2) 0.0256(6) Uani 1 1 d . . .
C16B C 0.6617(4) 0.19669(17) 0.8646(3) 0.0186(9) Uani 1 1 d . . .
F16B F 0.7496(3) 0.20766(11) 0.92594(18) 0.0234(6) Uani 1 1 d . . .
C17B C 0.6168(5) 0.22340(19) 0.6125(4) 0.0290(11) Uani 1 1 d . . .
F17B F 0.5298(5) 0.25649(15) 0.5907(3) 0.0609(13) Uani 1 1 d . . .
F18B F 0.6029(3) 0.18675(13) 0.5536(2) 0.0379(8) Uani 1 1 d . . .
F19B F 0.7262(5) 0.2429(2) 0.6002(2) 0.0716(16) Uani 1 1 d . . .
C21B C 0.7452(4) 0.08845(16) 0.9755(3) 0.0172(9) Uani 1 1 d . . .
C22B C 0.8636(4) 0.10237(17) 1.0089(3) 0.0191(9) Uani 1 1 d . . .
F22B F 0.8781(3) 0.13250(11) 1.07860(19) 0.0251(6) Uani 1 1 d . . .
C23B C 0.9717(4) 0.08521(18) 0.9713(3) 0.0217(10) Uani 1 1 d . . .
F23B F 1.0789(3) 0.09952(11) 1.0101(2) 0.0270(7) Uani 1 1 d . . .
C24B C 0.9700(4) 0.05492(18) 0.8971(3) 0.0219(10) Uani 1 1 d . . .
C25B C 0.8555(4) 0.04045(17) 0.8627(3) 0.0209(10) Uani 1 1 d . . .
F25B F 0.8437(3) 0.01087(12) 0.7919(2) 0.0322(7) Uani 1 1 d . . .
C26B C 0.7470(4) 0.05665(17) 0.9012(3) 0.0190(9) Uani 1 1 d . . .
F26B F 0.6424(3) 0.03995(11) 0.8626(2) 0.0276(7) Uani 1 1 d . . .
C27B C 1.0933(5) 0.04009(19) 0.8572(4) 0.0251(11) Uani 1 1 d . . .
F27B F 1.1581(4) 0.01156(16) 0.9135(3) 0.0540(11) Uani 1 1 d . . .
F28B F 1.0794(3) 0.01589(13) 0.7806(2) 0.0410(9) Uani 1 1 d . . .
F29B F 1.1600(3) 0.07968(12) 0.8399(3) 0.0400(9) Uani 1 1 d . . .

loop_
_atom_site_aniso_label
_atom_site_aniso_U_11
_atom_site_aniso_U_22
_atom_site_aniso_U_33
_atom_site_aniso_U_23
_atom_site_aniso_U_13
_atom_site_aniso_U_12
C1A 0.017(2) 0.014(2) 0.023(2) 0.0005(17) 0.0006(18) 0.0024(17)
C2A 0.014(2) 0.015(2) 0.028(2) -0.0022(18) -0.0004(18) -0.0012(17)
B3A 0.024(3) 0.015(2) 0.026(3) 0.000(2) 0.002(2) 0.000(2)
B4A 0.026(3) 0.013(2) 0.023(3) 0.0009(19) 0.002(2) -0.003(2)
B5A 0.020(3) 0.016(2) 0.024(3) -0.005(2) 0.000(2) 0.001(2)
B6A 0.016(2) 0.017(3) 0.029(3) -0.002(2) 0.001(2) 0.0008(19)
B7A 0.023(3) 0.019(3) 0.031(3) -0.004(2) -0.002(2) 0.001(2)
B8A 0.029(3) 0.016(3) 0.027(3) 0.000(2) -0.005(2) 0.005(2)
B9A 0.021(3) 0.015(2) 0.029(3) -0.003(2) -0.001(2) 0.001(2)
B10A 0.016(3) 0.019(3) 0.033(3) -0.004(2) -0.004(2) 0.001(2)
B11A 0.015(3) 0.023(3) 0.036(3) -0.006(2) -0.004(2) 0.000(2)
B12A 0.020(3) 0.018(3) 0.035(3) -0.002(2) -0.005(2) 0.000(2)
C11A 0.016(2) 0.013(2) 0.025(2) -0.0022(17) -0.0011(18) 0.0007(17)
C12A 0.022(2) 0.019(2) 0.023(2) 0.0011(18) 0.0052(19) 0.0019(19)
F12A 0.0199(14) 0.0341(17) 0.0268(15) 0.0068(12) 0.0047(11) -0.0026(12)
C13A 0.017(2) 0.022(2) 0.031(3) -0.005(2) 0.0034(19) -0.0013(18)
F13A 0.0134(14) 0.0364(18) 0.0429(18) -0.0008(14) 0.0054(12) -0.0017(12)
C14A 0.022(2) 0.020(2) 0.031(3) -0.005(2) -0.003(2) 0.0036(19)
C15A 0.024(3) 0.021(2) 0.027(3) 0.0032(19) -0.002(2) 0.0026(19)
F15A 0.0303(17) 0.0431(19) 0.0336(17) 0.0140(14) -0.0020(13) 0.0092(14)
C16A 0.018(2) 0.022(2) 0.027(2) 0.0015(19) 0.0036(19) 0.0010(18)
F16A 0.0248(16) 0.0388(18) 0.0303(16) 0.0137(13) 0.0048(12) 0.0025(13)
C17A 0.020(2) 0.019(2) 0.039(3) -0.002(2) -0.003(2) 0.0038(19)
F17A 0.0297(19) 0.085(3) 0.046(2) -0.001(2) 0.0015(16) 0.031(2)
F18A 0.0302(18) 0.0275(17) 0.074(3) 0.0161(17) -0.0188(17) -0.0008(14)
F19A 0.0289(17) 0.0272(17) 0.057(2) -0.0084(15) -0.0174(15) 0.0015(13)
C21A 0.013(2) 0.015(2) 0.026(2) -0.0010(17) 0.0016(18) 0.0022(17)
C22A 0.013(2) 0.015(2) 0.030(2) 0.0010(18) -0.0004(18) 0.0006(17)
F22A 0.0239(15) 0.0255(15) 0.0246(14) -0.0008(11) 0.0020(11) -0.0078(12)
C23A 0.018(2) 0.014(2) 0.027(2) -0.0007(18) -0.0030(18) 0.0004(17)
F23A 0.0237(15) 0.0237(15) 0.0289(15) -0.0026(12) -0.0002(12) -0.0092(12)
C24A 0.022(2) 0.015(2) 0.025(2) 0.0010(18) -0.0022(19) 0.0020(18)
C25A 0.018(2) 0.018(2) 0.026(2) 0.0017(18) 0.0038(18) 0.0042(18)
F25A 0.0212(14) 0.0287(16) 0.0292(15) 0.0005(12) 0.0053(12) -0.0043(12)
C26A 0.015(2) 0.016(2) 0.035(3) 0.0001(19) 0.0009(19) -0.0026(18)
F26A 0.0221(15) 0.0325(17) 0.0334(16) -0.0063(13) 0.0045(12) -0.0136(12)
C27A 0.030(3) 0.023(3) 0.026(3) 0.001(2) -0.002(2) -0.001(2)
F27A 0.038(2) 0.081(3) 0.0307(18) -0.0079(18) -0.0020(15) -0.031(2)
F28A 0.049(2) 0.0289(17) 0.0255(15) 0.0046(13) 0.0004(14) -0.0067(15)
F29A 0.074(3) 0.038(2) 0.0313(18) -0.0108(15) -0.0065(17) 0.0298(19)
C1B 0.015(2) 0.017(2) 0.027(2) 0.0019(18) 0.0028(18) 0.0032(17)
C2B 0.018(2) 0.012(2) 0.025(2) 0.0007(17) 0.0022(18) 0.0042(17)
B3B 0.022(3) 0.014(2) 0.025(3) -0.001(2) 0.003(2) 0.000(2)
B4B 0.020(3) 0.019(3) 0.030(3) 0.000(2) 0.007(2) 0.006(2)
B5B 0.022(3) 0.019(3) 0.032(3) 0.003(2) 0.005(2) 0.002(2)
B6B 0.019(3) 0.017(3) 0.030(3) 0.002(2) 0.005(2) -0.003(2)
B7B 0.023(3) 0.017(3) 0.025(3) 0.003(2) 0.002(2) 0.004(2)
B8B 0.029(3) 0.020(3) 0.027(3) 0.003(2) 0.008(2) 0.005(2)
B9B 0.021(3) 0.019(3) 0.038(3) 0.008(2) 0.013(2) 0.003(2)
B10B 0.019(3) 0.020(3) 0.036(3) 0.006(2) 0.008(2) 0.000(2)
B11B 0.019(3) 0.014(2) 0.029(3) 0.002(2) 0.003(2) 0.0020(19)
B12B 0.023(3) 0.016(3) 0.035(3) 0.003(2) 0.008(2) 0.000(2)
C11B 0.016(2) 0.015(2) 0.027(2) 0.0014(18) 0.0033(18) 0.0053(17)
C12B 0.013(2) 0.017(2) 0.034(3) -0.0004(19) 0.0024(19) -0.0008(17)
F12B 0.0175(14) 0.0337(17) 0.0340(16) 0.0046(13) -0.0015(12) -0.0099(12)
C13B 0.019(2) 0.018(2) 0.027(2) -0.0028(19) -0.0014(19) 0.0031(18)
F13B 0.0219(15) 0.0279(16) 0.0278(15) -0.0014(12) -0.0033(12) -0.0028(12)
C14B 0.019(2) 0.019(2) 0.026(2) -0.0019(19) 0.0036(18) 0.0024(18)
C15B 0.018(2) 0.014(2) 0.029(2) -0.0010(18) 0.0058(19) -0.0011(17)
F15B 0.0212(15) 0.0244(15) 0.0314(16) 0.0033(12) 0.0043(12) -0.0089(11)
C16B 0.013(2) 0.017(2) 0.026(2) -0.0013(18) 0.0000(18) 0.0020(17)
F16B 0.0190(14) 0.0260(15) 0.0251(14) 0.0002(11) -0.0016(11) -0.0075(11)
C17B 0.039(3) 0.019(2) 0.029(3) -0.003(2) 0.002(2) -0.004(2)
F17B 0.100(4) 0.048(2) 0.034(2) 0.0128(17) 0.008(2) 0.037(2)
F18B 0.049(2) 0.0368(19) 0.0284(16) -0.0073(14) 0.0065(15) -0.0062(16)
F19B 0.077(3) 0.110(4) 0.0279(19) 0.004(2) 0.0053(19) -0.070(3)
C21B 0.017(2) 0.012(2) 0.023(2) 0.0015(17) 0.0017(17) -0.0016(17)
C22B 0.017(2) 0.017(2) 0.023(2) 0.0016(18) 0.0020(18) 0.0030(17)
F22B 0.0195(14) 0.0285(16) 0.0273(15) -0.0088(12) -0.0012(11) -0.0043(12)
C23B 0.013(2) 0.023(2) 0.029(3) 0.0035(19) -0.0012(18) -0.0012(18)
F23B 0.0144(14) 0.0287(16) 0.0378(17) -0.0007(13) -0.0027(12) -0.0024(11)
C24B 0.018(2) 0.018(2) 0.030(3) 0.0046(19) 0.0077(19) 0.0041(18)
C25B 0.020(2) 0.016(2) 0.026(2) -0.0021(18) 0.0020(19) 0.0029(18)
F25B 0.0261(16) 0.0373(18) 0.0333(17) -0.0144(14) 0.0037(13) 0.0029(13)
C26B 0.016(2) 0.017(2) 0.024(2) 0.0002(18) 0.0013(18) 0.0004(17)
F26B 0.0173(14) 0.0297(16) 0.0357(16) -0.0118(13) -0.0023(12) 0.0006(12)
C27B 0.018(2) 0.020(2) 0.037(3) 0.001(2) 0.009(2) 0.0030(19)
F27B 0.038(2) 0.067(3) 0.057(2) 0.022(2) 0.0148(17) 0.0344(19)
F28B 0.0356(19) 0.0407(19) 0.048(2) -0.0168(16) 0.0202(15) -0.0073(15)
F29B 0.0248(16) 0.0263(17) 0.070(2) -0.0070(16) 0.0206(16) -0.0079(13)

loop_
_atom_type_symbol
_atom_type_description
_atom_type_scat_dispersion_real
_atom_type_scat_dispersion_imag
_atom_type_scat_source
C C 0.0033 0.0016 'International Tables Vol C Tables 4.2.6.8 and 6.1.1.4'
H H 0.0000 0.0000 'International Tables Vol C Tables 4.2.6.8 and 6.1.1.4'
B B 0.0013 0.0007 'International Tables Vol C Tables 4.2.6.8 and 6.1.1.4'
F F 0.0171 0.0103 'International Tables Vol C Tables 4.2.6.8 and 6.1.1.4'

loop_
_geom_angle_atom_site_label_1
_geom_angle_atom_site_label_2
_geom_angle_atom_site_label_3
_geom_angle
_geom_angle_site_symmetry_1
_geom_angle_site_symmetry_3
_geom_angle_publ_flag
C11A C1A C2A 119.5(4) . . ?
C11A C1A B4A 119.4(4) . . ?
C2A C1A B4A 110.5(3) . . ?
C11A C1A B3A 115.2(4) . . ?
C2A C1A B3A 61.4(3) . . ?
B4A C1A B3A 62.5(3) . . ?
C11A C1A B5A 123.2(4) . . ?
C2A C1A B5A 109.1(3) . . ?
B4A C1A B5A 61.8(3) . . ?
B3A C1A B5A 112.8(4) . . ?
C11A C1A B6A 121.9(4) . . ?
C2A C1A B6A 60.3(3) . . ?
B4A C1A B6A 111.2(4) . . ?
B3A C1A B6A 112.1(4) . . ?
B5A C1A B6A 60.5(3) . . ?
C21A C2A C1A 119.3(4) . . ?
C21A C2A B7A 123.0(4) . . ?
C1A C2A B7A 109.4(4) . . ?
C21A C2A B11A 119.6(4) . . ?
C1A C2A B11A 110.6(4) . . ?
B7A C2A B11A 61.7(3) . . ?
C21A C2A B6A 115.5(4) . . ?
C1A C2A B6A 61.4(3) . . ?
B7A C2A B6A 112.7(4) . . ?
B11A C2A B6A 62.4(3) . . ?
C21A C2A B3A 121.8(4) . . ?
C1A C2A B3A 59.7(3) . . ?
B7A C2A B3A 61.5(3) . . ?
B11A C2A B3A 111.6(4) . . ?
B6A C2A B3A 111.5(4) . . ?
C1A B3A C2A 58.9(3) . . ?
C1A B3A B8A 105.7(4) . . ?
C2A B3A B8A 104.9(4) . . ?
C1A B3A B7A 106.2(4) . . ?
C2A B3A B7A 58.3(3) . . ?
B8A B3A B7A 60.0(3) . . ?
C1A B3A B4A 58.7(3) . . ?
C2A B3A B4A 105.5(4) . . ?
B8A B3A B4A 60.2(3) . . ?
B7A B3A B4A 108.2(4) . . ?
C1A B3A H3A 123.3 . . ?
C2A B3A H3A 124.1 . . ?
B8A B3A H3A 122.8 . . ?
B7A B3A H3A 121.9 . . ?
B4A B3A H3A 122.0 . . ?
C1A B4A B5A 59.6(3) . . ?
C1A B4A B8A 105.1(4) . . ?
B5A B4A B8A 108.1(4) . . ?
C1A B4A B9A 106.5(4) . . ?
B5A B4A B9A 60.7(3) . . ?
B8A B4A B9A 59.9(3) . . ?
C1A B4A B3A 58.9(3) . . ?
B5A B4A B3A 108.1(4) . . ?
B8A B4A B3A 59.1(3) . . ?
B9A B4A B3A 107.6(4) . . ?
C1A B4A H4A 123.7 . . ?
B5A B4A H4A 121.0 . . ?
B8A B4A H4A 122.8 . . ?
B9A B4A H4A 121.8 . . ?
B3A B4A H4A 122.1 . . ?
C1A B5A B6A 60.5(3) . . ?
C1A B5A B4A 58.6(3) . . ?
B6A B5A B4A 108.6(4) . . ?
C1A B5A B10A 106.2(4) . . ?
B6A B5A B10A 59.6(3) . . ?
B4A B5A B10A 107.7(4) . . ?
C1A B5A B9A 105.1(4) . . ?
B6A B5A B9A 107.3(4) . . ?
B4A B5A B9A 59.8(3) . . ?
B10A B5A B9A 59.4(3) . . ?
C1A B5A H5A 123.5 . . ?
B6A B5A H5A 121.2 . . ?
B4A B5A H5A 121.6 . . ?
B10A B5A H5A 122.4 . . ?
B9A B5A H5A 123.0 . . ?
C2A B6A C1A 58.3(3) . . ?
C2A B6A B5A 106.2(4) . . ?
C1A B6A B5A 59.0(3) . . ?
C2A B6A B10A 105.6(4) . . ?
C1A B6A B10A 106.1(4) . . ?
B5A B6A B10A 60.9(3) . . ?
C2A B6A B11A 58.1(3) . . ?
C1A B6A B11A 104.8(4) . . ?
B5A B6A B11A 108.1(4) . . ?
B10A B6A B11A 59.9(3) . . ?
C2A B6A H6A 123.8 . . ?
C1A B6A H6A 123.9 . . ?
B5A B6A H6A 121.4 . . ?
B10A B6A H6A 122.2 . . ?
B11A B6A H6A 122.7 . . ?
C2A B7A B11A 59.2(3) . . ?
C2A B7A B8A 105.9(4) . . ?
B11A B7A B8A 107.1(4) . . ?
C2A B7A B3A 60.2(3) . . ?
B11A B7A B3A 108.6(4) . . ?
B8A B7A B3A 59.5(3) . . ?
C2A B7A B12A 105.7(4) . . ?
B11A B7A B12A 59.5(3) . . ?
B8A B7A B12A 59.6(3) . . ?
B3A B7A B12A 107.6(4) . . ?
C2A B7A H7A 123.2 . . ?
B11A B7A H7A 121.8 . . ?
B8A B7A H7A 122.8 . . ?
B3A B7A H7A 121.2 . . ?
B12A B7A H7A 122.6 . . ?
B3A B8A B12A 109.4(4) . . ?
B3A B8A B7A 60.5(3) . . ?
B12A B8A B7A 60.7(3) . . ?
B3A B8A B9A 109.1(4) . . ?
B12A B8A B9A 59.9(3) . . ?
B7A B8A B9A 108.7(4) . . ?
B3A B8A B4A 60.7(3) . . ?
B12A B8A B4A 108.6(4) . . ?
B7A B8A B4A 109.0(4) . . ?
B9A B8A B4A 60.1(3) . . ?
B3A B8A H8A 120.8 . . ?
B12A B8A H8A 121.2 . . ?
B7A B8A H8A 121.1 . . ?
B9A B8A H8A 121.5 . . ?
B4A B8A H8A 121.3 . . ?
B12A B9A B8A 59.8(3) . . ?
B12A B9A B10A 60.6(3) . . ?
B8A B9A B10A 107.9(4) . . ?
B12A B9A B4A 108.3(4) . . ?
B8A B9A B4A 60.0(3) . . ?
B10A B9A B4A 108.0(4) . . ?
B12A B9A B5A 108.4(4) . . ?
B8A B9A B5A 107.3(4) . . ?
B10A B9A B5A 60.1(3) . . ?
B4A B9A B5A 59.6(3) . . ?
B12A B9A H9A 121.3 . . ?
B8A B9A H9A 122.2 . . ?
B10A B9A H9A 121.5 . . ?
B4A B9A H9A 121.8 . . ?
B5A B9A H9A 122.0 . . ?
B6A B10A B9A 108.1(4) . . ?
B6A B10A B11A 60.9(3) . . ?
B9A B10A B11A 107.0(4) . . ?
B6A B10A B5A 59.6(3) . . ?
B9A B10A B5A 60.5(3) . . ?
B11A B10A B5A 108.0(4) . . ?
B6A B10A B12A 108.2(4) . . ?
B9A B10A B12A 59.5(3) . . ?
B11A B10A B12A 59.2(3) . . ?
B5A B10A B12A 107.9(4) . . ?
B6A B10A H10A 121.3 . . ?
B9A B10A H10A 122.0 . . ?
B11A B10A H10A 122.0 . . ?
B5A B10A H10A 121.7 . . ?
B12A B10A H10A 122.1 . . ?
C2A B11A B12A 106.7(4) . . ?
C2A B11A B7A 59.1(3) . . ?
B12A B11A B7A 60.9(3) . . ?
C2A B11A B10A 106.2(4) . . ?
B12A B11A B10A 60.7(3) . . ?
B7A B11A B10A 109.2(4) . . ?
C2A B11A B6A 59.5(3) . . ?
B12A B11A B6A 108.0(4) . . ?
B7A B11A B6A 108.3(4) . . ?
B10A B11A B6A 59.2(3) . . ?
C2A B11A H11A 123.4 . . ?
B12A B11A H11A 121.5 . . ?
B7A B11A H11A 120.9 . . ?
B10A B11A H11A 121.8 . . ?
B6A B11A H11A 121.9 . . ?
B11A B12A B8A 107.4(4) . . ?
B11A B12A B9A 108.1(4) . . ?
B8A B12A B9A 60.3(3) . . ?
B11A B12A B7A 59.7(3) . . ?
B8A B12A B7A 59.7(3) . . ?
B9A B12A B7A 108.3(4) . . ?
B11A B12A B10A 60.1(3) . . ?
B8A B12A B10A 107.8(4) . . ?
B9A B12A B10A 59.9(3) . . ?
B7A B12A B10A 107.8(4) . . ?
B11A B12A H12A 121.9 . . ?
B8A B12A H12A 122.0 . . ?
B9A B12A H12A 121.4 . . ?
B7A B12A H12A 121.8 . . ?
B10A B12A H12A 121.8 . . ?
C12A C11A C16A 115.0(4) . . ?
C12A C11A C1A 121.0(4) . . ?
C16A C11A C1A 123.9(4) . . ?
F12A C12A C13A 114.7(4) . . ?
F12A C12A C11A 122.7(4) . . ?
C13A C12A C11A 122.6(4) . . ?
F13A C13A C14A 120.9(4) . . ?
F13A C13A C12A 117.4(4) . . ?
C14A C13A C12A 121.7(5) . . ?
C13A C14A C15A 116.6(5) . . ?
C13A C14A C17A 121.4(5) . . ?
C15A C14A C17A 121.8(5) . . ?
F15A C15A C14A 121.0(4) . . ?
F15A C15A C16A 117.2(4) . . ?
C14A C15A C16A 121.8(5) . . ?
F16A C16A C15A 116.1(4) . . ?
F16A C16A C11A 121.8(4) . . ?
C15A C16A C11A 122.1(4) . . ?
F18A C17A F17A 106.5(4) . . ?
F18A C17A F19A 107.2(4) . . ?
F17A C17A F19A 105.5(4) . . ?
F18A C17A C14A 112.9(4) . . ?
F17A C17A C14A 112.9(4) . . ?
F19A C17A C14A 111.3(4) . . ?
C22A C21A C26A 114.2(4) . . ?
C22A C21A C2A 124.8(4) . . ?
C26A C21A C2A 120.9(4) . . ?
F22A C22A C23A 115.4(4) . . ?
F22A C22A C21A 121.4(4) . . ?
C23A C22A C21A 123.3(4) . . ?
F23A C23A C24A 121.2(4) . . ?
F23A C23A C22A 117.1(4) . . ?
C24A C23A C22A 121.7(4) . . ?
C23A C24A C25A 115.8(4) . . ?
C23A C24A C27A 123.4(4) . . ?
C25A C24A C27A 120.8(4) . . ?
F25A C25A C26A 116.8(4) . . ?
F25A C25A C24A 120.4(4) . . ?
C26A C25A C24A 122.8(4) . . ?
F26A C26A C25A 115.2(4) . . ?
F26A C26A C21A 122.6(4) . . ?
C25A C26A C21A 122.2(4) . . ?
F27A C27A F29A 109.0(5) . . ?
F27A C27A F28A 105.8(4) . . ?
F29A C27A F28A 107.1(4) . . ?
F27A C27A C24A 112.9(4) . . ?
F29A C27A C24A 110.7(4) . . ?
F28A C27A C24A 111.1(4) . . ?
C11B C1B C2B 118.4(4) . . ?
C11B C1B B4B 124.4(4) . . ?
C2B C1B B4B 109.6(4) . . ?
C11B C1B B5B 119.6(4) . . ?
C2B C1B B5B 110.4(4) . . ?
B4B C1B B5B 61.5(3) . . ?
C11B C1B B6B 114.2(4) . . ?
C2B C1B B6B 61.7(3) . . ?
B4B C1B B6B 112.2(4) . . ?
B5B C1B B6B 61.7(3) . . ?
C11B C1B B3B 122.3(4) . . ?
C2B C1B B3B 60.1(3) . . ?
B4B C1B B3B 61.5(3) . . ?
B5B C1B B3B 111.6(4) . . ?
B6B C1B B3B 112.0(4) . . ?
C21B C2B B7B 118.4(4) . . ?
C21B C2B C1B 120.8(4) . . ?
B7B C2B C1B 110.4(3) . . ?
C21B C2B B11B 121.8(4) . . ?
B7B C2B B11B 62.1(3) . . ?
C1B C2B B11B 109.3(3) . . ?
C21B C2B B3B 116.1(4) . . ?
B7B C2B B3B 62.4(3) . . ?
C1B C2B B3B 61.0(3) . . ?
B11B C2B B3B 112.8(4) . . ?
C21B C2B B6B 122.4(4) . . ?
B7B C2B B6B 111.6(4) . . ?
C1B C2B B6B 59.7(3) . . ?
B11B C2B B6B 61.2(3) . . ?
B3B C2B B6B 111.1(3) . . ?
C2B B3B B8B 105.8(4) . . ?
C2B B3B C1B 58.8(3) . . ?
B8B B3B C1B 105.6(4) . . ?
C2B B3B B4B 106.2(4) . . ?
B8B B3B B4B 60.4(3) . . ?
C1B B3B B4B 58.5(3) . . ?
C2B B3B B7B 58.0(3) . . ?
B8B B3B B7B 60.6(3) . . ?
C1B B3B B7B 105.2(4) . . ?
B4B B3B B7B 108.4(4) . . ?
C2B B3B H3B 123.6 . . ?
B8B B3B H3B 122.3 . . ?
C1B B3B H3B 123.9 . . ?
B4B B3B H3B 121.7 . . ?
B7B B3B H3B 122.3 . . ?
C1B B4B B5B 59.4(3) . . ?
C1B B4B B8B 105.6(4) . . ?
B5B B4B B8B 107.7(4) . . ?
C1B B4B B3B 60.0(3) . . ?
B5B B4B B3B 108.6(4) . . ?
B8B B4B B3B 59.0(3) . . ?
C1B B4B B9B 105.3(4) . . ?
B5B B4B B9B 59.2(3) . . ?
B8B B4B B9B 60.3(3) . . ?
B3B B4B B9B 107.5(4) . . ?
C1B B4B H4B 123.5 . . ?
B5B B4B H4B 121.5 . . ?
B8B B4B H4B 122.5 . . ?
B3B B4B H4B 121.5 . . ?
B9B B4B H4B 122.6 . . ?
C1B B5B B9B 106.2(4) . . ?
C1B B5B B10B 105.5(4) . . ?
B9B B5B B10B 60.6(3) . . ?
C1B B5B B4B 59.1(3) . . ?
B9B B5B B4B 60.7(3) . . ?
B10B B5B B4B 108.9(4) . . ?
C1B B5B B6B 59.2(3) . . ?
B9B B5B B6B 107.9(4) . . ?
B10B B5B B6B 59.0(3) . . ?
B4B B5B B6B 108.2(4) . . ?
C1B B5B H5B 123.8 . . ?
B9B B5B H5B 121.6 . . ?
B10B B5B H5B 122.2 . . ?
B4B B5B H5B 121.0 . . ?
B6B B5B H5B 122.0 . . ?
C1B B6B B10B 106.2(4) . . ?
C1B B6B C2B 58.6(3) . . ?
B10B B6B C2B 105.7(4) . . ?
C1B B6B B11B 105.9(4) . . ?
B10B B6B B11B 60.9(3) . . ?
C2B B6B B11B 58.0(3) . . ?
C1B B6B B5B 59.1(3) . . ?
B10B B6B B5B 60.1(3) . . ?
C2B B6B B5B 105.8(4) . . ?
B11B B6B B5B 108.6(4) . . ?
C1B B6B H6B 123.4 . . ?
B10B B6B H6B 122.2 . . ?
C2B B6B H6B 124.0 . . ?
B11B B6B H6B 121.8 . . ?
B5B B6B H6B 121.8 . . ?
C2B B7B B12B 106.3(4) . . ?
C2B B7B B11B 59.3(3) . . ?
B12B B7B B11B 60.3(3) . . ?
C2B B7B B8B 105.7(4) . . ?
B12B B7B B8B 60.6(3) . . ?
B11B B7B B8B 108.7(4) . . ?
C2B B7B B3B 59.7(3) . . ?
B12B B7B B3B 107.7(4) . . ?
B11B B7B B3B 108.4(4) . . ?
B8B B7B B3B 58.8(3) . . ?
C2B B7B H7B 123.4 . . ?
B12B B7B H7B 121.9 . . ?
B11B B7B H7B 121.0 . . ?
B8B B7B H7B 122.3 . . ?
B3B B7B H7B 121.9 . . ?
B3B B8B B4B 60.7(3) . . ?
B3B B8B B7B 60.6(3) . . ?
B4B B8B B7B 108.6(4) . . ?
B3B B8B B9B 108.6(4) . . ?
B4B B8B B9B 60.0(3) . . ?
B7B B8B B9B 107.5(4) . . ?
B3B B8B B12B 108.0(4) . . ?
B4B B8B B12B 107.8(4) . . ?
B7B B8B B12B 59.2(3) . . ?
B9B B8B B12B 59.8(3) . . ?
B3B B8B H8B 121.0 . . ?
B4B B8B H8B 121.3 . . ?
B7B B8B H8B 121.8 . . ?
B9B B8B H8B 121.9 . . ?
B12B B8B H8B 122.3 . . ?
B5B B9B B10B 60.0(3) . . ?
B5B B9B B4B 60.1(3) . . ?
B10B B9B B4B 107.9(4) . . ?
B5B B9B B12B 108.1(4) . . ?
B10B B9B B12B 60.0(3) . . ?
B4B B9B B12B 107.9(4) . . ?
B5B B9B B8B 107.9(4) . . ?
B10B B9B B8B 108.0(4) . . ?
B4B B9B B8B 59.7(3) . . ?
B12B B9B B8B 60.2(3) . . ?
B5B B9B H9B 121.7 . . ?
B10B B9B H9B 121.8 . . ?
B4B B9B H9B 121.9 . . ?
B12B B9B H9B 121.6 . . ?
B8B B9B H9B 121.8 . . ?
B6B B10B B5B 60.9(3) . . ?
B6B B10B B9B 108.4(4) . . ?
B5B B10B B9B 59.4(3) . . ?
B6B B10B B12B 108.1(4) . . ?
B5B B10B B12B 107.8(4) . . ?
B9B B10B B12B 60.2(3) . . ?
B6B B10B B11B 60.4(3) . . ?
B5B B10B B11B 108.8(4) . . ?
B9B B10B B11B 108.1(4) . . ?
B12B B10B B11B 59.7(3) . . ?
B6B B10B H10B 121.2 . . ?
B5B B10B H10B 121.5 . . ?
B9B B10B H10B 121.8 . . ?
B12B B10B H10B 122.0 . . ?
B11B B10B H10B 121.5 . . ?
C2B B11B B7B 58.6(3) . . ?
C2B B11B B12B 105.3(4) . . ?
B7B B11B B12B 59.7(3) . . ?
C2B B11B B6B 60.8(3) . . ?
B7B B11B B6B 108.4(4) . . ?
B12B B11B B6B 107.0(4) . . ?
C2B B11B B10B 106.0(4) . . ?
B7B B11B B10B 107.7(4) . . ?
B12B B11B B10B 59.9(3) . . ?
B6B B11B B10B 58.7(3) . . ?
C2B B11B H11B 123.3 . . ?
B7B B11B H11B 121.6 . . ?
B12B B11B H11B 122.8 . . ?
B6B B11B H11B 121.5 . . ?
B10B B11B H11B 122.6 . . ?
B7B B12B B11B 60.0(3) . . ?
B7B B12B B10B 108.3(4) . . ?
B11B B12B B10B 60.4(3) . . ?
B7B B12B B9B 108.5(4) . . ?
B11B B12B B9B 108.5(4) . . ?
B10B B12B B9B 59.9(3) . . ?
B7B B12B B8B 60.2(3) . . ?
B11B B12B B8B 108.1(4) . . ?
B10B B12B B8B 107.8(4) . . ?
B9B B12B B8B 60.0(3) . . ?
B7B B12B H12B 121.4 . . ?
B11B B12B H12B 121.5 . . ?
B10B B12B H12B 121.7 . . ?
B9B B12B H12B 121.5 . . ?
B8B B12B H12B 121.8 . . ?
C12B C11B C16B 114.1(4) . . ?
C12B C11B C1B 121.7(4) . . ?
C16B C11B C1B 124.2(4) . . ?
F12B C12B C13B 114.0(4) . . ?
F12B C12B C11B 123.0(4) . . ?
C13B C12B C11B 122.9(4) . . ?
F13B C13B C12B 117.3(4) . . ?
F13B C13B C14B 120.5(4) . . ?
C12B C13B C14B 122.2(5) . . ?
C13B C14B C15B 116.1(4) . . ?
C13B C14B C17B 119.0(5) . . ?
C15B C14B C17B 124.9(4) . . ?
F15B C15B C16B 117.2(4) . . ?
F15B C15B C14B 121.1(4) . . ?
C16B C15B C14B 121.7(4) . . ?
F16B C16B C15B 115.1(4) . . ?
F16B C16B C11B 122.0(4) . . ?
C15B C16B C11B 122.9(4) . . ?
F19B C17B F18B 107.4(5) . . ?
F19B C17B F17B 109.3(5) . . ?
F18B C17B F17B 105.7(5) . . ?
F19B C17B C14B 112.4(5) . . ?
F18B C17B C14B 111.1(4) . . ?
F17B C17B C14B 110.7(4) . . ?
C26B C21B C22B 114.4(4) . . ?
C26B C21B C2B 123.5(4) . . ?
C22B C21B C2B 121.8(4) . . ?
F22B C22B C23B 115.7(4) . . ?
F22B C22B C21B 121.9(4) . . ?
C23B C22B C21B 122.3(4) . . ?
F23B C23B C24B 121.0(4) . . ?
F23B C23B C22B 117.3(4) . . ?
C24B C23B C22B 121.7(4) . . ?
C23B C24B C25B 117.5(4) . . ?
C23B C24B C27B 118.1(4) . . ?
C25B C24B C27B 124.4(5) . . ?
F25B C25B C24B 122.3(4) . . ?
F25B C25B C26B 116.7(4) . . ?
C24B C25B C26B 121.1(4) . . ?
F26B C26B C25B 115.6(4) . . ?
F26B C26B C21B 121.4(4) . . ?
C25B C26B C21B 123.0(4) . . ?
F28B C27B F29B 106.7(4) . . ?
F28B C27B F27B 107.7(4) . . ?
F29B C27B F27B 108.1(5) . . ?
F28B C27B C24B 112.4(4) . . ?
F29B C27B C24B 110.4(4) . . ?
F27B C27B C24B 111.3(4) . . ?

loop_
_geom_bond_atom_site_label_1
_geom_bond_atom_site_label_2
_geom_bond_distance
_geom_bond_site_symmetry_2
_geom_bond_publ_flag
C1A C11A 1.529(6) . ?
C1A C2A 1.713(6) . ?
C1A B4A 1.723(7) . ?
C1A B3A 1.727(7) . ?
C1A B5A 1.741(7) . ?
C1A B6A 1.767(7) . ?
C2A C21A 1.518(7) . ?
C2A B7A 1.723(7) . ?
C2A B11A 1.724(7) . ?
C2A B6A 1.749(7) . ?
C2A B3A 1.757(7) . ?
B3A B8A 1.761(8) . ?
B3A B7A 1.779(8) . ?
B3A B4A 1.789(8) . ?
B3A H3A 1.1200 . ?
B4A B5A 1.778(8) . ?
B4A B8A 1.779(8) . ?
B4A B9A 1.782(8) . ?
B4A H4A 1.1200 . ?
B5A B6A 1.768(8) . ?
B5A B10A 1.791(8) . ?
B5A B9A 1.798(8) . ?
B5A H5A 1.1200 . ?
B6A B10A 1.768(8) . ?
B6A B11A 1.799(8) . ?
B6A H6A 1.1200 . ?
B7A B11A 1.767(8) . ?
B7A B8A 1.771(8) . ?
B7A B12A 1.788(8) . ?
B7A H7A 1.1200 . ?
B8A B12A 1.768(8) . ?
B8A B9A 1.778(8) . ?
B8A H8A 1.1200 . ?
B9A B12A 1.771(8) . ?
B9A B10A 1.779(8) . ?
B9A H9A 1.1200 . ?
B10A B11A 1.780(8) . ?
B10A B12A 1.791(8) . ?
B10A H10A 1.1200 . ?
B11A B12A 1.763(9) . ?
B11A H11A 1.1200 . ?
B12A H12A 1.1200 . ?
C11A C12A 1.397(7) . ?
C11A C16A 1.402(7) . ?
C12A F12A 1.334(6) . ?
C12A C13A 1.395(7) . ?
C13A F13A 1.338(6) . ?
C13A C14A 1.383(7) . ?
C14A C15A 1.385(7) . ?
C14A C17A 1.523(7) . ?
C15A F15A 1.330(6) . ?
C15A C16A 1.399(7) . ?
C16A F16A 1.330(6) . ?
C17A F18A 1.317(6) . ?
C17A F17A 1.334(6) . ?
C17A F19A 1.348(6) . ?
C21A C22A 1.408(6) . ?
C21A C26A 1.410(7) . ?
C22A F22A 1.333(5) . ?
C22A C23A 1.386(7) . ?
C23A F23A 1.346(5) . ?
C23A C24A 1.384(7) . ?
C24A C25A 1.397(7) . ?
C24A C27A 1.512(7) . ?
C25A F25A 1.340(6) . ?
C25A C26A 1.378(7) . ?
C26A F26A 1.339(5) . ?
C27A F27A 1.318(6) . ?
C27A F29A 1.330(6) . ?
C27A F28A 1.331(6) . ?
C1B C11B 1.511(7) . ?
C1B C2B 1.723(6) . ?
C1B B4B 1.735(7) . ?
C1B B5B 1.740(7) . ?
C1B B6B 1.742(7) . ?
C1B B3B 1.761(7) . ?
C2B C21B 1.508(6) . ?
C2B B7B 1.714(7) . ?
C2B B11B 1.728(7) . ?
C2B B3B 1.745(7) . ?
C2B B6B 1.777(7) . ?
B3B B8B 1.758(8) . ?
B3B B4B 1.788(8) . ?
B3B B7B 1.791(8) . ?
B3B H3B 1.1200 . ?
B4B B5B 1.777(8) . ?
B4B B8B 1.783(8) . ?
B4B B9B 1.788(8) . ?
B4B H4B 1.1200 . ?
B5B B9B 1.762(9) . ?
B5B B10B 1.773(8) . ?
B5B B6B 1.787(8) . ?
B5B H5B 1.1200 . ?
B6B B10B 1.754(8) . ?
B6B B11B 1.785(8) . ?
B6B H6B 1.1200 . ?
B7B B12B 1.771(8) . ?
B7B B11B 1.774(8) . ?
B7B B8B 1.790(8) . ?
B7B H7B 1.1200 . ?
B8B B9B 1.794(9) . ?
B8B B12B 1.797(8) . ?
B8B H8B 1.1200 . ?
B9B B10B 1.783(8) . ?
B9B B12B 1.789(8) . ?
B9B H9B 1.1200 . ?
B10B B12B 1.785(9) . ?
B10B B11B 1.795(8) . ?
B10B H10B 1.1200 . ?
B11B B12B 1.781(8) . ?
B11B H11B 1.1200 . ?
B12B H12B 1.1200 . ?
C11B C12B 1.399(7) . ?
C11B C16B 1.407(7) . ?
C12B F12B 1.349(5) . ?
C12B C13B 1.380(7) . ?
C13B F13B 1.349(6) . ?
C13B C14B 1.387(7) . ?
C14B C15B 1.388(7) . ?
C14B C17B 1.514(7) . ?
C15B F15B 1.339(5) . ?
C15B C16B 1.385(7) . ?
C16B F16B 1.339(5) . ?
C17B F19B 1.314(7) . ?
C17B F18B 1.331(6) . ?
C17B F17B 1.337(7) . ?
C21B C26B 1.402(7) . ?
C21B C22B 1.418(6) . ?
C22B F22B 1.327(6) . ?
C22B C23B 1.387(7) . ?
C23B F23B 1.344(5) . ?
C23B C24B 1.375(7) . ?
C24B C25B 1.389(7) . ?
C24B C27B 1.526(6) . ?
C25B F25B 1.329(6) . ?
C25B C26B 1.389(7) . ?
C26B F26B 1.339(5) . ?
C27B F28B 1.321(6) . ?
C27B F29B 1.322(6) . ?
C27B F27B 1.330(6) . ?

loop_
_geom_torsion_atom_site_label_1
_geom_torsion_atom_site_label_2
_geom_torsion_atom_site_label_3
_geom_torsion_atom_site_label_4
_geom_torsion
_geom_torsion_site_symmetry_1
_geom_torsion_site_symmetry_2
_geom_torsion_site_symmetry_3
_geom_torsion_site_symmetry_4
_geom_torsion_publ_flag
C11A C1A C2A C21A -7.3(6) . . . . ?
B4A C1A C2A C21A -151.8(4) . . . . ?
B3A C1A C2A C21A -111.8(4) . . . . ?
B5A C1A C2A C21A 142.1(4) . . . . ?
B6A C1A C2A C21A 104.8(5) . . . . ?
C11A C1A C2A B7A 142.0(4) . . . . ?
B4A C1A C2A B7A -2.5(5) . . . . ?
B3A C1A C2A B7A 37.5(4) . . . . ?
B5A C1A C2A B7A -68.6(4) . . . . ?
B6A C1A C2A B7A -105.9(4) . . . . ?
C11A C1A C2A B11A -151.9(4) . . . . ?
B4A C1A C2A B11A 63.6(5) . . . . ?
B3A C1A C2A B11A 103.7(4) . . . . ?
B5A C1A C2A B11A -2.5(5) . . . . ?
B6A C1A C2A B11A -39.8(4) . . . . ?
C11A C1A C2A B6A -112.2(4) . . . . ?
B4A C1A C2A B6A 103.3(4) . . . . ?
B3A C1A C2A B6A 143.4(4) . . . . ?
B5A C1A C2A B6A 37.2(4) . . . . ?
C11A C1A C2A B3A 104.4(5) . . . . ?
B4A C1A C2A B3A -40.1(4) . . . . ?
B5A C1A C2A B3A -106.2(4) . . . . ?
B6A C1A C2A B3A -143.4(4) . . . . ?
C11A C1A B3A C2A -111.3(4) . . . . ?
B4A C1A B3A C2A 137.2(4) . . . . ?
B5A C1A B3A C2A 100.1(4) . . . . ?
B6A C1A B3A C2A 34.0(3) . . . . ?
C11A C1A B3A B8A 150.6(4) . . . . ?
C2A C1A B3A B8A -98.1(4) . . . . ?
B4A C1A B3A B8A 39.0(4) . . . . ?
B5A C1A B3A B8A 1.9(5) . . . . ?
B6A C1A B3A B8A -64.1(5) . . . . ?
C11A C1A B3A B7A -146.7(4) . . . . ?
C2A C1A B3A B7A -35.4(3) . . . . ?
B4A C1A B3A B7A 101.8(4) . . . . ?
B5A C1A B3A B7A 64.7(5) . . . . ?
B6A C1A B3A B7A -1.4(5) . . . . ?
C11A C1A B3A B4A 111.5(4) . . . . ?
C2A C1A B3A B4A -137.2(4) . . . . ?
B5A C1A B3A B4A -37.1(4) . . . . ?
B6A C1A B3A B4A -103.2(4) . . . . ?
C21A C2A B3A C1A 107.7(4) . . . . ?
B7A C2A B3A C1A -139.2(4) . . . . ?
B11A C2A B3A C1A -101.9(4) . . . . ?
B6A C2A B3A C1A -34.2(4) . . . . ?
C21A C2A B3A B8A -152.6(4) . . . . ?
C1A C2A B3A B8A 99.6(4) . . . . ?
B7A C2A B3A B8A -39.5(4) . . . . ?
B11A C2A B3A B8A -2.3(5) . . . . ?
B6A C2A B3A B8A 65.4(4) . . . . ?
C21A C2A B3A B7A -113.1(5) . . . . ?
C1A C2A B3A B7A 139.2(4) . . . . ?
B11A C2A B3A B7A 37.3(4) . . . . ?
B6A C2A B3A B7A 105.0(4) . . . . ?
C21A C2A B3A B4A 144.8(4) . . . . ?
C1A C2A B3A B4A 37.1(3) . . . . ?
B7A C2A B3A B4A -102.1(4) . . . . ?
B11A C2A B3A B4A -64.8(5) . . . . ?
B6A C2A B3A B4A 2.9(5) . . . . ?
C11A C1A B4A B5A 114.2(4) . . . . ?
C2A C1A B4A B5A -101.2(4) . . . . ?
B3A C1A B4A B5A -140.9(4) . . . . ?
B6A C1A B4A B5A -36.2(3) . . . . ?
C11A C1A B4A B8A -143.4(4) . . . . ?
C2A C1A B4A B8A 1.2(5) . . . . ?
B3A C1A B4A B8A -38.4(4) . . . . ?
B5A C1A B4A B8A 102.4(4) . . . . ?
B6A C1A B4A B8A 66.2(4) . . . . ?
C11A C1A B4A B9A 154.2(4) . . . . ?
C2A C1A B4A B9A -61.3(4) . . . . ?
B3A C1A B4A B9A -100.9(4) . . . . ?
B5A C1A B4A B9A 39.9(3) . . . . ?
B6A C1A B4A B9A 3.7(5) . . . . ?
C11A C1A B4A B3A -104.9(4) . . . . ?
C2A C1A B4A B3A 39.6(4) . . . . ?
B5A C1A B4A B3A 140.9(4) . . . . ?
B6A C1A B4A B3A 104.7(4) . . . . ?
C2A B3A B4A C1A -37.2(3) . . . . ?
B8A B3A B4A C1A -135.6(4) . . . . ?
B7A B3A B4A C1A -98.3(4) . . . . ?
C1A B3A B4A B5A 34.9(3) . . . . ?
C2A B3A B4A B5A -2.2(5) . . . . ?
B8A B3A B4A B5A -100.7(4) . . . . ?
B7A B3A B4A B5A -63.4(5) . . . . ?
C1A B3A B4A B8A 135.6(4) . . . . ?
C2A B3A B4A B8A 98.5(4) . . . . ?
B7A B3A B4A B8A 37.3(4) . . . . ?
C1A B3A B4A B9A 99.0(4) . . . . ?
C2A B3A B4A B9A 61.9(4) . . . . ?
B8A B3A B4A B9A -36.6(4) . . . . ?
B7A B3A B4A B9A 0.7(5) . . . . ?
C11A C1A B5A B6A 110.9(5) . . . . ?
C2A C1A B5A B6A -37.2(3) . . . . ?
B4A C1A B5A B6A -140.8(4) . . . . ?
B3A C1A B5A B6A -103.4(4) . . . . ?
C11A C1A B5A B4A -108.4(5) . . . . ?
C2A C1A B5A B4A 103.6(4) . . . . ?
B3A C1A B5A B4A 37.4(4) . . . . ?
B6A C1A B5A B4A 140.8(4) . . . . ?
C11A C1A B5A B10A 150.5(4) . . . . ?
C2A C1A B5A B10A 2.5(5) . . . . ?
B4A C1A B5A B10A -101.1(4) . . . . ?
B3A C1A B5A B10A -63.8(5) . . . . ?
B6A C1A B5A B10A 39.6(4) . . . . ?
C11A C1A B5A B9A -147.6(4) . . . . ?
C2A C1A B5A B9A 64.4(4) . . . . ?
B4A C1A B5A B9A -39.2(3) . . . . ?
B3A C1A B5A B9A -1.8(5) . . . . ?
B6A C1A B5A B9A 101.6(4) . . . . ?
B8A B4A B5A C1A -97.2(4) . . . . ?
B9A B4A B5A C1A -135.1(4) . . . . ?
B3A B4A B5A C1A -34.6(3) . . . . ?
C1A B4A B5A B6A 35.5(3) . . . . ?
B8A B4A B5A B6A -61.7(5) . . . . ?
B9A B4A B5A B6A -99.6(4) . . . . ?
B3A B4A B5A B6A 0.9(5) . . . . ?
C1A B4A B5A B10A 98.5(4) . . . . ?
B8A B4A B5A B10A 1.3(5) . . . . ?
B9A B4A B5A B10A -36.6(4) . . . . ?
B3A B4A B5A B10A 63.9(5) . . . . ?
C1A B4A B5A B9A 135.1(4) . . . . ?
B8A B4A B5A B9A 37.9(4) . . . . ?
B3A B4A B5A B9A 100.5(4) . . . . ?
C21A C2A B6A C1A -110.9(4) . . . . ?
B7A C2A B6A C1A 100.5(4) . . . . ?
B11A C2A B6A C1A 137.5(4) . . . . ?
B3A C2A B6A C1A 33.6(3) . . . . ?
C21A C2A B6A B5A -146.9(4) . . . . ?
C1A C2A B6A B5A -35.9(3) . . . . ?
B7A C2A B6A B5A 64.6(5) . . . . ?
B11A C2A B6A B5A 101.6(4) . . . . ?
B3A C2A B6A B5A -2.4(5) . . . . ?
C21A C2A B6A B10A 149.6(4) . . . . ?
C1A C2A B6A B10A -99.5(4) . . . . ?
B7A C2A B6A B10A 1.1(5) . . . . ?
B11A C2A B6A B10A 38.0(4) . . . . ?
B3A C2A B6A B10A -65.9(4) . . . . ?
C21A C2A B6A B11A 111.6(4) . . . . ?
C1A C2A B6A B11A -137.5(4) . . . . ?
B7A C2A B6A B11A -37.0(4) . . . . ?
B3A C2A B6A B11A -103.9(4) . . . . ?
C11A C1A B6A C2A 108.2(5) . . . . ?
B4A C1A B6A C2A -102.2(4) . . . . ?
B3A C1A B6A C2A -34.4(4) . . . . ?
B5A C1A B6A C2A -138.9(4) . . . . ?
C11A C1A B6A B5A -112.9(5) . . . . ?
C2A C1A B6A B5A 138.9(4) . . . . ?
B4A C1A B6A B5A 36.7(4) . . . . ?
B3A C1A B6A B5A 104.5(4) . . . . ?
C11A C1A B6A B10A -153.1(4) . . . . ?
C2A C1A B6A B10A 98.7(4) . . . . ?
B4A C1A B6A B10A -3.5(5) . . . . ?
B3A C1A B6A B10A 64.3(5) . . . . ?
B5A C1A B6A B10A -40.2(3) . . . . ?
C11A C1A B6A B11A 144.6(4) . . . . ?
C2A C1A B6A B11A 36.4(3) . . . . ?
B4A C1A B6A B11A -65.8(4) . . . . ?
B3A C1A B6A B11A 2.0(5) . . . . ?
B5A C1A B6A B11A -102.5(4) . . . . ?
C1A B5A B6A C2A 35.6(3) . . . . ?
B4A B5A B6A C2A 0.9(5) . . . . ?
B10A B5A B6A C2A -99.1(4) . . . . ?
B9A B5A B6A C2A -62.3(4) . . . . ?
B4A B5A B6A C1A -34.7(3) . . . . ?
B10A B5A B6A C1A -134.8(4) . . . . ?
B9A B5A B6A C1A -97.9(4) . . . . ?
C1A B5A B6A B10A 134.8(4) . . . . ?
B4A B5A B6A B10A 100.0(4) . . . . ?
B9A B5A B6A B10A 36.8(4) . . . . ?
C1A B5A B6A B11A 96.7(4) . . . . ?
B4A B5A B6A B11A 61.9(5) . . . . ?
B10A B5A B6A B11A -38.1(4) . . . . ?
B9A B5A B6A B11A -1.2(5) . . . . ?
C21A C2A B7A B11A -108.6(5) . . . . ?
C1A C2A B7A B11A 103.5(4) . . . . ?
B6A C2A B7A B11A 37.3(4) . . . . ?
B3A C2A B7A B11A 140.2(4) . . . . ?
C21A C2A B7A B8A 150.7(4) . . . . ?
C1A C2A B7A B8A 2.7(5) . . . . ?
B11A C2A B7A B8A -100.7(4) . . . . ?
B6A C2A B7A B8A -63.5(5) . . . . ?
B3A C2A B7A B8A 39.5(4) . . . . ?
C21A C2A B7A B3A 111.2(5) . . . . ?
C1A C2A B7A B3A -36.8(3) . . . . ?
B11A C2A B7A B3A -140.2(4) . . . . ?
B6A C2A B7A B3A -103.0(4) . . . . ?
C21A C2A B7A B12A -147.2(4) . . . . ?
C1A C2A B7A B12A 64.9(4) . . . . ?
B11A C2A B7A B12A -38.6(4) . . . . ?
B6A C2A B7A B12A -1.4(5) . . . . ?
B3A C2A B7A B12A 101.6(4) . . . . ?
C1A B3A B7A C2A 35.7(3) . . . . ?
B8A B3A B7A C2A 134.7(4) . . . . ?
B4A B3A B7A C2A 97.4(4) . . . . ?
C1A B3A B7A B11A 0.2(5) . . . . ?
C2A B3A B7A B11A -35.4(4) . . . . ?
B8A B3A B7A B11A 99.3(4) . . . . ?
B4A B3A B7A B11A 61.9(5) . . . . ?
C1A B3A B7A B8A -99.1(4) . . . . ?
C2A B3A B7A B8A -134.7(4) . . . . ?
B4A B3A B7A B8A -37.4(4) . . . . ?
C1A B3A B7A B12A -62.7(5) . . . . ?
C2A B3A B7A B12A -98.3(4) . . . . ?
B8A B3A B7A B12A 36.4(4) . . . . ?
B4A B3A B7A B12A -1.0(5) . . . . ?
C1A B3A B8A B12A 62.6(5) . . . . ?
C2A B3A B8A B12A 1.3(5) . . . . ?
B7A B3A B8A B12A -37.4(4) . . . . ?
B4A B3A B8A B12A 100.9(4) . . . . ?
C1A B3A B8A B7A 100.0(4) . . . . ?
C2A B3A B8A B7A 38.7(3) . . . . ?
B4A B3A B8A B7A 138.3(4) . . . . ?
C1A B3A B8A B9A -1.3(5) . . . . ?
C2A B3A B8A B9A -62.5(5) . . . . ?
B7A B3A B8A B9A -101.2(4) . . . . ?
B4A B3A B8A B9A 37.1(4) . . . . ?
C1A B3A B8A B4A -38.3(3) . . . . ?
C2A B3A B8A B4A -99.6(4) . . . . ?
B7A B3A B8A B4A -138.3(4) . . . . ?
C2A B7A B8A B3A -39.9(3) . . . . ?
B11A B7A B8A B3A -101.9(4) . . . . ?
B12A B7A B8A B3A -139.0(4) . . . . ?
C2A B7A B8A B12A 99.1(4) . . . . ?
B11A B7A B8A B12A 37.1(4) . . . . ?
B3A B7A B8A B12A 139.0(4) . . . . ?
C2A B7A B8A B9A 61.9(5) . . . . ?
B11A B7A B8A B9A -0.1(5) . . . . ?
B3A B7A B8A B9A 101.8(4) . . . . ?
B12A B7A B8A B9A -37.2(4) . . . . ?
C2A B7A B8A B4A -2.0(5) . . . . ?
B11A B7A B8A B4A -64.0(5) . . . . ?
B3A B7A B8A B4A 37.8(4) . . . . ?
B12A B7A B8A B4A -101.1(4) . . . . ?
C1A B4A B8A B3A 38.3(3) . . . . ?
B5A B4A B8A B3A 100.7(4) . . . . ?
B9A B4A B8A B3A 138.9(4) . . . . ?
C1A B4A B8A B12A -64.0(5) . . . . ?
B5A B4A B8A B12A -1.6(5) . . . . ?
B9A B4A B8A B12A 36.7(4) . . . . ?
B3A B4A B8A B12A -102.3(4) . . . . ?
C1A B4A B8A B7A 0.5(5) . . . . ?
B5A B4A B8A B7A 62.9(5) . . . . ?
B9A B4A B8A B7A 101.2(4) . . . . ?
B3A B4A B8A B7A -37.8(4) . . . . ?
C1A B4A B8A B9A -100.6(4) . . . . ?
B5A B4A B8A B9A -38.2(4) . . . . ?
B3A B4A B8A B9A -138.9(4) . . . . ?
B3A B8A B9A B12A 101.8(4) . . . . ?
B7A B8A B9A B12A 37.5(4) . . . . ?
B4A B8A B9A B12A 139.2(4) . . . . ?
B3A B8A B9A B10A 63.6(5) . . . . ?
B12A B8A B9A B10A -38.3(4) . . . . ?
B7A B8A B9A B10A -0.8(5) . . . . ?
B4A B8A B9A B10A 100.9(4) . . . . ?
B3A B8A B9A B4A -37.3(4) . . . . ?
B12A B8A B9A B4A -139.2(4) . . . . ?
B7A B8A B9A B4A -101.7(4) . . . . ?
B3A B8A B9A B5A 0.2(5) . . . . ?
B12A B8A B9A B5A -101.6(4) . . . . ?
B7A B8A B9A B5A -64.1(5) . . . . ?
B4A B8A B9A B5A 37.5(4) . . . . ?
C1A B4A B9A B12A 61.6(5) . . . . ?
B5A B4A B9A B12A 101.1(4) . . . . ?
B8A B4A B9A B12A -36.5(4) . . . . ?
B3A B4A B9A B12A -0.2(5) . . . . ?
C1A B4A B9A B8A 98.1(4) . . . . ?
B5A B4A B9A B8A 137.6(4) . . . . ?
B3A B4A B9A B8A 36.3(4) . . . . ?
C1A B4A B9A B10A -2.5(5) . . . . ?
B5A B4A B9A B10A 36.9(4) . . . . ?
B8A B4A B9A B10A -100.6(4) . . . . ?
B3A B4A B9A B10A -64.3(5) . . . . ?
C1A B4A B9A B5A -39.4(3) . . . . ?
B8A B4A B9A B5A -137.6(4) . . . . ?
B3A B4A B9A B5A -101.3(4) . . . . ?
C1A B5A B9A B12A -62.2(5) . . . . ?
B6A B5A B9A B12A 1.0(5) . . . . ?
B4A B5A B9A B12A -100.8(4) . . . . ?
B10A B5A B9A B12A 37.9(4) . . . . ?
C1A B5A B9A B8A 0.9(5) . . . . ?
B6A B5A B9A B8A 64.1(5) . . . . ?
B4A B5A B9A B8A -37.7(4) . . . . ?
B10A B5A B9A B8A 101.0(4) . . . . ?
C1A B5A B9A B10A -100.1(4) . . . . ?
B6A B5A B9A B10A -36.9(4) . . . . ?
B4A B5A B9A B10A -138.8(4) . . . . ?
C1A B5A B9A B4A 38.6(3) . . . . ?
B6A B5A B9A B4A 101.9(4) . . . . ?
B10A B5A B9A B4A 138.8(4) . . . . ?
C2A B6A B10A B9A 62.6(4) . . . . ?
C1A B6A B10A B9A 1.8(5) . . . . ?
B5A B6A B10A B9A -37.5(4) . . . . ?
B11A B6A B10A B9A 99.8(4) . . . . ?
C2A B6A B10A B11A -37.2(4) . . . . ?
C1A B6A B10A B11A -98.0(4) . . . . ?
B5A B6A B10A B11A -137.4(4) . . . . ?
C2A B6A B10A B5A 100.1(4) . . . . ?
C1A B6A B10A B5A 39.3(3) . . . . ?
B11A B6A B10A B5A 137.4(4) . . . . ?
C2A B6A B10A B12A -0.3(5) . . . . ?
C1A B6A B10A B12A -61.1(5) . . . . ?
B5A B6A B10A B12A -100.4(4) . . . . ?
B11A B6A B10A B12A 36.9(4) . . . . ?
B12A B9A B10A B6A -100.9(4) . . . . ?
B8A B9A B10A B6A -63.0(5) . . . . ?
B4A B9A B10A B6A 0.4(5) . . . . ?
B5A B9A B10A B6A 37.1(3) . . . . ?
B12A B9A B10A B11A -36.6(4) . . . . ?
B8A B9A B10A B11A 1.3(5) . . . . ?
B4A B9A B10A B11A 64.7(5) . . . . ?
B5A B9A B10A B11A 101.4(4) . . . . ?
B12A B9A B10A B5A -138.0(4) . . . . ?
B8A B9A B10A B5A -100.1(4) . . . . ?
B4A B9A B10A B5A -36.7(3) . . . . ?
B8A B9A B10A B12A 37.9(4) . . . . ?
B4A B9A B10A B12A 101.3(4) . . . . ?
B5A B9A B10A B12A 138.0(4) . . . . ?
C1A B5A B10A B6A -40.0(3) . . . . ?
B4A B5A B10A B6A -101.6(4) . . . . ?
B9A B5A B10A B6A -138.3(4) . . . . ?
C1A B5A B10A B9A 98.3(4) . . . . ?
B6A B5A B10A B9A 138.3(4) . . . . ?
B4A B5A B10A B9A 36.7(4) . . . . ?
C1A B5A B10A B11A -1.5(5) . . . . ?
B6A B5A B10A B11A 38.5(4) . . . . ?
B4A B5A B10A B11A -63.1(5) . . . . ?
B9A B5A B10A B11A -99.8(4) . . . . ?
C1A B5A B10A B12A 61.0(5) . . . . ?
B6A B5A B10A B12A 101.0(4) . . . . ?
B4A B5A B10A B12A -0.6(5) . . . . ?
B9A B5A B10A B12A -37.3(4) . . . . ?
C21A C2A B11A B12A 153.4(4) . . . . ?
C1A C2A B11A B12A -62.1(5) . . . . ?
B7A C2A B11A B12A 39.5(4) . . . . ?
B6A C2A B11A B12A -101.4(4) . . . . ?
B3A C2A B11A B12A 2.3(5) . . . . ?
C21A C2A B11A B7A 113.9(5) . . . . ?
C1A C2A B11A B7A -101.6(4) . . . . ?
B6A C2A B11A B7A -140.9(4) . . . . ?
B3A C2A B11A B7A -37.2(4) . . . . ?
C21A C2A B11A B10A -143.0(4) . . . . ?
C1A C2A B11A B10A 1.5(5) . . . . ?
B7A C2A B11A B10A 103.1(4) . . . . ?
B6A C2A B11A B10A -37.8(4) . . . . ?
B3A C2A B11A B10A 65.9(5) . . . . ?
C21A C2A B11A B6A -105.2(5) . . . . ?
C1A C2A B11A B6A 39.3(4) . . . . ?
B7A C2A B11A B6A 140.9(4) . . . . ?
B3A C2A B11A B6A 103.7(4) . . . . ?
B8A B7A B11A C2A 98.6(4) . . . . ?
B3A B7A B11A C2A 35.8(4) . . . . ?
B12A B7A B11A C2A 135.8(4) . . . . ?
C2A B7A B11A B12A -135.8(4) . . . . ?
B8A B7A B11A B12A -37.1(4) . . . . ?
B3A B7A B11A B12A -99.9(4) . . . . ?
C2A B7A B11A B10A -97.7(4) . . . . ?
B8A B7A B11A B10A 0.9(5) . . . . ?
B3A B7A B11A B10A -61.9(5) . . . . ?
B12A B7A B11A B10A 38.0(4) . . . . ?
C2A B7A B11A B6A -34.9(4) . . . . ?
B8A B7A B11A B6A 63.8(5) . . . . ?
B3A B7A B11A B6A 1.0(5) . . . . ?
B12A B7A B11A B6A 100.9(4) . . . . ?
B6A B10A B11A C2A 38.0(4) . . . . ?
B9A B10A B11A C2A -63.7(5) . . . . ?
B5A B10A B11A C2A 0.1(5) . . . . ?
B12A B10A B11A C2A -100.4(4) . . . . ?
B6A B10A B11A B12A 138.4(4) . . . . ?
B9A B10A B11A B12A 36.7(4) . . . . ?
B5A B10A B11A B12A 100.5(4) . . . . ?
B6A B10A B11A B7A 100.3(4) . . . . ?
B9A B10A B11A B7A -1.4(5) . . . . ?
B5A B10A B11A B7A 62.4(5) . . . . ?
B12A B10A B11A B7A -38.1(4) . . . . ?
B9A B10A B11A B6A -101.6(4) . . . . ?
B5A B10A B11A B6A -37.9(4) . . . . ?
B12A B10A B11A B6A -138.4(4) . . . . ?
C1A B6A B11A C2A -36.5(3) . . . . ?
B5A B6A B11A C2A -98.2(4) . . . . ?
B10A B6A B11A C2A -136.7(4) . . . . ?
C2A B6A B11A B12A 99.1(4) . . . . ?
C1A B6A B11A B12A 62.7(5) . . . . ?
B5A B6A B11A B12A 1.0(5) . . . . ?
B10A B6A B11A B12A -37.5(4) . . . . ?
C2A B6A B11A B7A 34.7(4) . . . . ?
C1A B6A B11A B7A -1.8(5) . . . . ?
B5A B6A B11A B7A -63.5(5) . . . . ?
B10A B6A B11A B7A -102.0(4) . . . . ?
C2A B6A B11A B10A 136.7(4) . . . . ?
C1A B6A B11A B10A 100.2(4) . . . . ?
B5A B6A B11A B10A 38.5(4) . . . . ?
C2A B11A B12A B8A -1.4(5) . . . . ?
B7A B11A B12A B8A 37.3(4) . . . . ?
B10A B11A B12A B8A -100.9(4) . . . . ?
B6A B11A B12A B8A -64.0(5) . . . . ?
C2A B11A B12A B9A 62.3(5) . . . . ?
B7A B11A B12A B9A 101.0(4) . . . . ?
B10A B11A B12A B9A -37.2(4) . . . . ?
B6A B11A B12A B9A -0.3(5) . . . . ?
C2A B11A B12A B7A -38.7(4) . . . . ?
B10A B11A B12A B7A -138.2(4) . . . . ?
B6A B11A B12A B7A -101.3(4) . . . . ?
C2A B11A B12A B10A 99.5(4) . . . . ?
B7A B11A B12A B10A 138.2(4) . . . . ?
B6A B11A B12A B10A 36.9(4) . . . . ?
B3A B8A B12A B11A 0.0(5) . . . . ?
B7A B8A B12A B11A -37.3(4) . . . . ?
B9A B8A B12A B11A 101.3(4) . . . . ?
B4A B8A B12A B11A 64.6(5) . . . . ?
B3A B8A B12A B9A -101.3(4) . . . . ?
B7A B8A B12A B9A -138.6(4) . . . . ?
B4A B8A B12A B9A -36.7(4) . . . . ?
B3A B8A B12A B7A 37.3(4) . . . . ?
B9A B8A B12A B7A 138.6(4) . . . . ?
B4A B8A B12A B7A 101.9(4) . . . . ?
B3A B8A B12A B10A -63.4(5) . . . . ?
B7A B8A B12A B10A -100.7(4) . . . . ?
B9A B8A B12A B10A 37.9(4) . . . . ?
B4A B8A B12A B10A 1.2(5) . . . . ?
B8A B9A B12A B11A -100.1(4) . . . . ?
B10A B9A B12A B11A 37.3(4) . . . . ?
B4A B9A B12A B11A -63.5(5) . . . . ?
B5A B9A B12A B11A -0.4(5) . . . . ?
B10A B9A B12A B8A 137.4(4) . . . . ?
B4A B9A B12A B8A 36.6(4) . . . . ?
B5A B9A B12A B8A 99.7(4) . . . . ?
B8A B9A B12A B7A -37.0(4) . . . . ?
B10A B9A B12A B7A 100.4(4) . . . . ?
B4A B9A B12A B7A -0.4(5) . . . . ?
B5A B9A B12A B7A 62.7(5) . . . . ?
B8A B9A B12A B10A -137.4(4) . . . . ?
B4A B9A B12A B10A -100.8(4) . . . . ?
B5A B9A B12A B10A -37.7(4) . . . . ?
C2A B7A B12A B11A 38.5(4) . . . . ?
B8A B7A B12A B11A 138.0(4) . . . . ?
B3A B7A B12A B11A 101.6(4) . . . . ?
C2A B7A B12A B8A -99.5(4) . . . . ?
B11A B7A B12A B8A -138.0(4) . . . . ?
B3A B7A B12A B8A -36.4(4) . . . . ?
C2A B7A B12A B9A -62.3(5) . . . . ?
B11A B7A B12A B9A -100.7(4) . . . . ?
B8A B7A B12A B9A 37.2(4) . . . . ?
B3A B7A B12A B9A 0.8(5) . . . . ?
C2A B7A B12A B10A 1.1(5) . . . . ?
B11A B7A B12A B10A -37.4(4) . . . . ?
B8A B7A B12A B10A 100.6(4) . . . . ?
B3A B7A B12A B10A 64.2(5) . . . . ?
B6A B10A B12A B11A -37.7(4) . . . . ?
B9A B10A B12A B11A -138.4(4) . . . . ?
B5A B10A B12A B11A -100.7(4) . . . . ?
B6A B10A B12A B8A 62.6(5) . . . . ?
B9A B10A B12A B8A -38.1(4) . . . . ?
B11A B10A B12A B8A 100.3(4) . . . . ?
B5A B10A B12A B8A -0.4(5) . . . . ?
B6A B10A B12A B9A 100.7(4) . . . . ?
B11A B10A B12A B9A 138.4(4) . . . . ?
B5A B10A B12A B9A 37.7(4) . . . . ?
B6A B10A B12A B7A -0.5(5) . . . . ?
B9A B10A B12A B7A -101.2(4) . . . . ?
B11A B10A B12A B7A 37.2(4) . . . . ?
B5A B10A B12A B7A -63.5(5) . . . . ?
C2A C1A C11A C12A -115.0(5) . . . . ?
B4A C1A C11A C12A 26.4(6) . . . . ?
B3A C1A C11A C12A -44.9(6) . . . . ?
B5A C1A C11A C12A 100.1(5) . . . . ?
B6A C1A C11A C12A 173.5(4) . . . . ?
C2A C1A C11A C16A 68.0(6) . . . . ?
B4A C1A C11A C16A -150.6(4) . . . . ?
B3A C1A C11A C16A 138.1(5) . . . . ?
B5A C1A C11A C16A -76.9(6) . . . . ?
B6A C1A C11A C16A -3.5(7) . . . . ?
C16A C11A C12A F12A -174.8(4) . . . . ?
C1A C11A C12A F12A 7.9(7) . . . . ?
C16A C11A C12A C13A 4.3(7) . . . . ?
C1A C11A C12A C13A -172.9(4) . . . . ?
F12A C12A C13A F13A -1.8(6) . . . . ?
C11A C12A C13A F13A 178.9(4) . . . . ?
F12A C12A C13A C14A 176.2(4) . . . . ?
C11A C12A C13A C14A -3.0(8) . . . . ?
F13A C13A C14A C15A 177.3(4) . . . . ?
C12A C13A C14A C15A -0.8(7) . . . . ?
F13A C13A C14A C17A 1.3(7) . . . . ?
C12A C13A C14A C17A -176.7(5) . . . . ?
C13A C14A C15A F15A -176.3(5) . . . . ?
C17A C14A C15A F15A -0.4(8) . . . . ?
C13A C14A C15A C16A 2.9(7) . . . . ?
C17A C14A C15A C16A 178.8(5) . . . . ?
F15A C15A C16A F16A 0.1(7) . . . . ?
C14A C15A C16A F16A -179.1(5) . . . . ?
F15A C15A C16A C11A 177.8(4) . . . . ?
C14A C15A C16A C11A -1.4(8) . . . . ?
C12A C11A C16A F16A 175.4(4) . . . . ?
C1A C11A C16A F16A -7.5(7) . . . . ?
C12A C11A C16A C15A -2.2(7) . . . . ?
C1A C11A C16A C15A 174.9(4) . . . . ?
C13A C14A C17A F18A -152.0(5) . . . . ?
C15A C14A C17A F18A 32.3(7) . . . . ?
C13A C14A C17A F17A -31.0(7) . . . . ?
C15A C14A C17A F17A 153.2(5) . . . . ?
C13A C14A C17A F19A 87.4(6) . . . . ?
C15A C14A C17A F19A -88.4(6) . . . . ?
C1A C2A C21A C22A 73.2(6) . . . . ?
B7A C2A C21A C22A -71.8(6) . . . . ?
B11A C2A C21A C22A -145.4(5) . . . . ?
B6A C2A C21A C22A 143.2(4) . . . . ?
B3A C2A C21A C22A 2.7(7) . . . . ?
C1A C2A C21A C26A -111.0(5) . . . . ?
B7A C2A C21A C26A 104.0(5) . . . . ?
B11A C2A C21A C26A 30.4(6) . . . . ?
B6A C2A C21A C26A -41.0(6) . . . . ?
B3A C2A C21A C26A 178.5(4) . . . . ?
C26A C21A C22A F22A 179.0(4) . . . . ?
C2A C21A C22A F22A -5.0(7) . . . . ?
C26A C21A C22A C23A -0.4(7) . . . . ?
C2A C21A C22A C23A 175.6(4) . . . . ?
F22A C22A C23A F23A 0.4(6) . . . . ?
C21A C22A C23A F23A 179.7(4) . . . . ?
F22A C22A C23A C24A -179.1(4) . . . . ?
C21A C22A C23A C24A 0.2(7) . . . . ?
F23A C23A C24A C25A -179.2(4) . . . . ?
C22A C23A C24A C25A 0.2(7) . . . . ?
F23A C23A C24A C27A 1.5(7) . . . . ?
C22A C23A C24A C27A -179.0(4) . . . . ?
C23A C24A C25A F25A -179.9(4) . . . . ?
C27A C24A C25A F25A -0.7(7) . . . . ?
C23A C24A C25A C26A -0.6(7) . . . . ?
C27A C24A C25A C26A 178.7(4) . . . . ?
F25A C25A C26A F26A -1.7(6) . . . . ?
C24A C25A C26A F26A 178.9(4) . . . . ?
F25A C25A C26A C21A 179.8(4) . . . . ?
C24A C25A C26A C21A 0.5(8) . . . . ?
C22A C21A C26A F26A -178.3(4) . . . . ?
C2A C21A C26A F26A 5.5(7) . . . . ?
C22A C21A C26A C25A 0.0(7) . . . . ?
C2A C21A C26A C25A -176.2(4) . . . . ?
C23A C24A C27A F27A -21.1(7) . . . . ?
C25A C24A C27A F27A 159.7(5) . . . . ?
C23A C24A C27A F29A 101.4(6) . . . . ?
C25A C24A C27A F29A -77.8(6) . . . . ?
C23A C24A C27A F28A -139.8(5) . . . . ?
C25A C24A C27A F28A 41.0(6) . . . . ?
C11B C1B C2B C21B 8.2(6) . . . . ?
B4B C1B C2B C21B -142.7(4) . . . . ?
B5B C1B C2B C21B 151.3(4) . . . . ?
B6B C1B C2B C21B 112.0(5) . . . . ?
B3B C1B C2B C21B -104.8(5) . . . . ?
C11B C1B C2B B7B 152.5(4) . . . . ?
B4B C1B C2B B7B 1.6(5) . . . . ?
B5B C1B C2B B7B -64.4(5) . . . . ?
B6B C1B C2B B7B -103.7(4) . . . . ?
B3B C1B C2B B7B 39.5(4) . . . . ?
C11B C1B C2B B11B -141.0(4) . . . . ?
B4B C1B C2B B11B 68.0(4) . . . . ?
B5B C1B C2B B11B 2.1(5) . . . . ?
B6B C1B C2B B11B -37.2(4) . . . . ?
B3B C1B C2B B11B 106.0(4) . . . . ?
C11B C1B C2B B3B 113.0(5) . . . . ?
B4B C1B C2B B3B -37.9(4) . . . . ?
B5B C1B C2B B3B -103.9(4) . . . . ?
B6B C1B C2B B3B -143.2(4) . . . . ?
C11B C1B C2B B6B -103.8(5) . . . . ?
B4B C1B C2B B6B 105.3(4) . . . . ?
B5B C1B C2B B6B 39.3(4) . . . . ?
B3B C1B C2B B6B 143.2(4) . . . . ?
C21B C2B B3B B8B -148.7(4) . . . . ?
B7B C2B B3B B8B -38.8(4) . . . . ?
C1B C2B B3B B8B 98.9(4) . . . . ?
B11B C2B B3B B8B -1.3(5) . . . . ?
B6B C2B B3B B8B 65.2(5) . . . . ?
C21B C2B B3B C1B 112.4(4) . . . . ?
B7B C2B B3B C1B -137.7(4) . . . . ?
B11B C2B B3B C1B -100.2(4) . . . . ?
B6B C2B B3B C1B -33.7(3) . . . . ?
C21B C2B B3B B4B 148.2(4) . . . . ?
B7B C2B B3B B4B -101.9(4) . . . . ?
C1B C2B B3B B4B 35.8(3) . . . . ?
B11B C2B B3B B4B -64.4(5) . . . . ?
B6B C2B B3B B4B 2.2(5) . . . . ?
C21B C2B B3B B7B -109.9(4) . . . . ?
C1B C2B B3B B7B 137.7(4) . . . . ?
B11B C2B B3B B7B 37.4(4) . . . . ?
B6B C2B B3B B7B 104.0(4) . . . . ?
C11B C1B B3B C2B -106.6(4) . . . . ?
B4B C1B B3B C2B 138.8(4) . . . . ?
B5B C1B B3B C2B 101.8(4) . . . . ?
B6B C1B B3B C2B 34.7(3) . . . . ?
C11B C1B B3B B8B 154.1(4) . . . . ?
C2B C1B B3B B8B -99.3(4) . . . . ?
B4B C1B B3B B8B 39.4(4) . . . . ?
B5B C1B B3B B8B 2.4(5) . . . . ?
B6B C1B B3B B8B -64.7(5) . . . . ?
C11B C1B B3B B4B 114.7(5) . . . . ?
C2B C1B B3B B4B -138.8(4) . . . . ?
B5B C1B B3B B4B -37.0(4) . . . . ?
B6B C1B B3B B4B -104.1(4) . . . . ?
C11B C1B B3B B7B -142.8(4) . . . . ?
C2B C1B B3B B7B -36.3(3) . . . . ?
B4B C1B B3B B7B 102.5(4) . . . . ?
B5B C1B B3B B7B 65.5(4) . . . . ?
B6B C1B B3B B7B -1.6(5) . . . . ?
C11B C1B B4B B5B 108.1(5) . . . . ?
C2B C1B B4B B5B -103.1(4) . . . . ?
B6B C1B B4B B5B -36.6(4) . . . . ?
B3B C1B B4B B5B -140.5(4) . . . . ?
C11B C1B B4B B8B -150.3(4) . . . . ?
C2B C1B B4B B8B -1.5(5) . . . . ?
B5B C1B B4B B8B 101.7(4) . . . . ?
B6B C1B B4B B8B 65.1(5) . . . . ?
B3B C1B B4B B8B -38.8(4) . . . . ?
C11B C1B B4B B3B -111.5(5) . . . . ?
C2B C1B B4B B3B 37.3(3) . . . . ?
B5B C1B B4B B3B 140.5(4) . . . . ?
B6B C1B B4B B3B 103.9(4) . . . . ?
C11B C1B B4B B9B 146.9(4) . . . . ?
C2B C1B B4B B9B -64.3(5) . . . . ?
B5B C1B B4B B9B 38.9(4) . . . . ?
B6B C1B B4B B9B 2.3(5) . . . . ?
B3B C1B B4B B9B -101.6(4) . . . . ?
C2B B3B B4B C1B -36.0(3) . . . . ?
B8B B3B B4B C1B -135.2(4) . . . . ?
B7B B3B B4B C1B -96.9(4) . . . . ?
C2B B3B B4B B5B -0.7(5) . . . . ?
B8B B3B B4B B5B -99.9(4) . . . . ?
C1B B3B B4B B5B 35.3(4) . . . . ?
B7B B3B B4B B5B -61.6(5) . . . . ?
C2B B3B B4B B8B 99.3(4) . . . . ?
C1B B3B B4B B8B 135.2(4) . . . . ?
B7B B3B B4B B8B 38.3(4) . . . . ?
C2B B3B B4B B9B 62.0(5) . . . . ?
B8B B3B B4B B9B -37.3(4) . . . . ?
C1B B3B B4B B9B 97.9(4) . . . . ?
B7B B3B B4B B9B 1.0(5) . . . . ?
C11B C1B B5B B9B -155.3(4) . . . . ?
C2B C1B B5B B9B 62.1(5) . . . . ?
B4B C1B B5B B9B -39.8(4) . . . . ?
B6B C1B B5B B9B 101.4(4) . . . . ?
B3B C1B B5B B9B -2.8(5) . . . . ?
C11B C1B B5B B10B 141.5(4) . . . . ?
C2B C1B B5B B10B -1.1(5) . . . . ?
B4B C1B B5B B10B -103.0(4) . . . . ?
B6B C1B B5B B10B 38.2(4) . . . . ?
B3B C1B B5B B10B -66.0(5) . . . . ?
C11B C1B B5B B4B -115.5(5) . . . . ?
C2B C1B B5B B4B 101.9(4) . . . . ?
B6B C1B B5B B4B 141.2(4) . . . . ?
B3B C1B B5B B4B 37.0(4) . . . . ?
C11B C1B B5B B6B 103.3(5) . . . . ?
C2B C1B B5B B6B -39.3(4) . . . . ?
B4B C1B B5B B6B -141.2(4) . . . . ?
B3B C1B B5B B6B -104.2(4) . . . . ?
B8B B4B B5B C1B -98.0(4) . . . . ?
B3B B4B B5B C1B -35.5(4) . . . . ?
B9B B4B B5B C1B -135.2(4) . . . . ?
C1B B4B B5B B9B 135.2(4) . . . . ?
B8B B4B B5B B9B 37.3(4) . . . . ?
B3B B4B B5B B9B 99.7(4) . . . . ?
C1B B4B B5B B10B 97.1(4) . . . . ?
B8B B4B B5B B10B -0.8(5) . . . . ?
B3B B4B B5B B10B 61.6(5) . . . . ?
B9B B4B B5B B10B -38.1(4) . . . . ?
C1B B4B B5B B6B 34.5(4) . . . . ?
B8B B4B B5B B6B -63.5(5) . . . . ?
B3B B4B B5B B6B -1.0(5) . . . . ?
B9B B4B B5B B6B -100.7(4) . . . . ?
C11B C1B B6B B10B -150.8(4) . . . . ?
C2B C1B B6B B10B 98.8(4) . . . . ?
B4B C1B B6B B10B -2.3(5) . . . . ?
B5B C1B B6B B10B -38.8(4) . . . . ?
B3B C1B B6B B10B 64.7(5) . . . . ?
C11B C1B B6B C2B 110.5(4) . . . . ?
B4B C1B B6B C2B -101.1(4) . . . . ?
B5B C1B B6B C2B -137.6(4) . . . . ?
B3B C1B B6B C2B -34.1(3) . . . . ?
C11B C1B B6B B11B 145.6(4) . . . . ?
C2B C1B B6B B11B 35.1(3) . . . . ?
B4B C1B B6B B11B -66.0(5) . . . . ?
B5B C1B B6B B11B -102.5(4) . . . . ?
B3B C1B B6B B11B 1.0(5) . . . . ?
C11B C1B B6B B5B -111.9(4) . . . . ?
C2B C1B B6B B5B 137.6(4) . . . . ?
B4B C1B B6B B5B 36.5(4) . . . . ?
B3B C1B B6B B5B 103.5(4) . . . . ?
C21B C2B B6B C1B -109.4(5) . . . . ?
B7B C2B B6B C1B 101.7(4) . . . . ?
B11B C2B B6B C1B 139.3(4) . . . . ?
B3B C2B B6B C1B 34.2(3) . . . . ?
C21B C2B B6B B10B 151.0(4) . . . . ?
B7B C2B B6B B10B 2.1(5) . . . . ?
C1B C2B B6B B10B -99.6(4) . . . . ?
B11B C2B B6B B10B 39.7(3) . . . . ?
B3B C2B B6B B10B -65.5(4) . . . . ?
C21B C2B B6B B11B 111.3(5) . . . . ?
B7B C2B B6B B11B -37.6(4) . . . . ?
C1B C2B B6B B11B -139.3(4) . . . . ?
B3B C2B B6B B11B -105.2(4) . . . . ?
C21B C2B B6B B5B -146.3(4) . . . . ?
B7B C2B B6B B5B 64.7(4) . . . . ?
C1B C2B B6B B5B -37.0(3) . . . . ?
B11B C2B B6B B5B 102.4(4) . . . . ?
B3B C2B B6B B5B -2.8(5) . . . . ?
B9B B5B B6B C1B -98.6(4) . . . . ?
B10B B5B B6B C1B -136.0(4) . . . . ?
B4B B5B B6B C1B -34.5(4) . . . . ?
C1B B5B B6B B10B 136.0(4) . . . . ?
B9B B5B B6B B10B 37.4(4) . . . . ?
B4B B5B B6B B10B 101.5(4) . . . . ?
C1B B5B B6B C2B 36.7(3) . . . . ?
B9B B5B B6B C2B -61.9(5) . . . . ?
B10B B5B B6B C2B -99.3(4) . . . . ?
B4B B5B B6B C2B 2.3(5) . . . . ?
C1B B5B B6B B11B 97.7(4) . . . . ?
B9B B5B B6B B11B -0.9(5) . . . . ?
B10B B5B B6B B11B -38.3(4) . . . . ?
B4B B5B B6B B11B 63.3(5) . . . . ?
C21B C2B B7B B12B -152.4(4) . . . . ?
C1B C2B B7B B12B 62.3(4) . . . . ?
B11B C2B B7B B12B -39.3(3) . . . . ?
B3B C2B B7B B12B 101.3(4) . . . . ?
B6B C2B B7B B12B -2.1(5) . . . . ?
C21B C2B B7B B11B -113.0(4) . . . . ?
C1B C2B B7B B11B 101.7(4) . . . . ?
B3B C2B B7B B11B 140.6(4) . . . . ?
B6B C2B B7B B11B 37.3(4) . . . . ?
C21B C2B B7B B8B 144.3(4) . . . . ?
C1B C2B B7B B8B -1.0(5) . . . . ?
B11B C2B B7B B8B -102.7(4) . . . . ?
B3B C2B B7B B8B 38.0(4) . . . . ?
B6B C2B B7B B8B -65.4(5) . . . . ?
C21B C2B B7B B3B 106.4(4) . . . . ?
C1B C2B B7B B3B -38.9(4) . . . . ?
B11B C2B B7B B3B -140.6(4) . . . . ?
B6B C2B B7B B3B -103.3(4) . . . . ?
B8B B3B B7B C2B 136.2(4) . . . . ?
C1B B3B B7B C2B 36.7(3) . . . . ?
B4B B3B B7B C2B 98.0(4) . . . . ?
C2B B3B B7B B12B -98.9(4) . . . . ?
B8B B3B B7B B12B 37.3(4) . . . . ?
C1B B3B B7B B12B -62.2(5) . . . . ?
B4B B3B B7B B12B -0.9(5) . . . . ?
C2B B3B B7B B11B -35.1(3) . . . . ?
B8B B3B B7B B11B 101.1(4) . . . . ?
C1B B3B B7B B11B 1.6(5) . . . . ?
B4B B3B B7B B11B 62.9(5) . . . . ?
C2B B3B B7B B8B -136.2(4) . . . . ?
C1B B3B B7B B8B -99.5(4) . . . . ?
B4B B3B B7B B8B -38.2(4) . . . . ?
C2B B3B B8B B4B -99.9(4) . . . . ?
C1B B3B B8B B4B -38.6(3) . . . . ?
B7B B3B B8B B4B -137.5(4) . . . . ?
C2B B3B B8B B7B 37.6(4) . . . . ?
C1B B3B B8B B7B 98.9(4) . . . . ?
B4B B3B B8B B7B 137.5(4) . . . . ?
C2B B3B B8B B9B -62.5(5) . . . . ?
C1B B3B B8B B9B -1.1(5) . . . . ?
B4B B3B B8B B9B 37.4(4) . . . . ?
B7B B3B B8B B9B -100.1(4) . . . . ?
C2B B3B B8B B12B 0.8(5) . . . . ?
C1B B3B B8B B12B 62.2(5) . . . . ?
B4B B3B B8B B12B 100.7(5) . . . . ?
B7B B3B B8B B12B -36.8(4) . . . . ?
C1B B4B B8B B3B 39.3(4) . . . . ?
B5B B4B B8B B3B 101.5(4) . . . . ?
B9B B4B B8B B3B 138.3(4) . . . . ?
C1B B4B B8B B7B 0.8(5) . . . . ?
B5B B4B B8B B7B 63.1(5) . . . . ?
B3B B4B B8B B7B -38.4(4) . . . . ?
B9B B4B B8B B7B 99.9(4) . . . . ?
C1B B4B B8B B9B -99.0(4) . . . . ?
B5B B4B B8B B9B -36.8(4) . . . . ?
B3B B4B B8B B9B -138.3(4) . . . . ?
C1B B4B B8B B12B -61.8(5) . . . . ?
B5B B4B B8B B12B 0.4(5) . . . . ?
B3B B4B B8B B12B -101.0(4) . . . . ?
B9B B4B B8B B12B 37.2(4) . . . . ?
C2B B7B B8B B3B -38.4(4) . . . . ?
B12B B7B B8B B3B -138.5(4) . . . . ?
B11B B7B B8B B3B -100.7(4) . . . . ?
C2B B7B B8B B4B 0.1(5) . . . . ?
B12B B7B B8B B4B -100.1(5) . . . . ?
B11B B7B B8B B4B -62.3(5) . . . . ?
B3B B7B B8B B4B 38.4(4) . . . . ?
C2B B7B B8B B9B 63.5(5) . . . . ?
B12B B7B B8B B9B -36.6(4) . . . . ?
B11B B7B B8B B9B 1.2(5) . . . . ?
B3B B7B B8B B9B 101.9(4) . . . . ?
C2B B7B B8B B12B 100.1(4) . . . . ?
B11B B7B B8B B12B 37.8(4) . . . . ?
B3B B7B B8B B12B 138.5(4) . . . . ?
C1B B5B B9B B10B -98.9(4) . . . . ?
B4B B5B B9B B10B -137.9(4) . . . . ?
B6B B5B B9B B10B -36.7(4) . . . . ?
C1B B5B B9B B4B 39.0(3) . . . . ?
B10B B5B B9B B4B 137.9(4) . . . . ?
B6B B5B B9B B4B 101.2(4) . . . . ?
C1B B5B B9B B12B -61.7(5) . . . . ?
B10B B5B B9B B12B 37.2(4) . . . . ?
B4B B5B B9B B12B -100.7(4) . . . . ?
B6B B5B B9B B12B 0.5(5) . . . . ?
C1B B5B B9B B8B 2.0(5) . . . . ?
B10B B5B B9B B8B 100.8(4) . . . . ?
B4B B5B B9B B8B -37.1(4) . . . . ?
B6B B5B B9B B8B 64.2(5) . . . . ?
C1B B4B B9B B5B -38.9(4) . . . . ?
B8B B4B B9B B5B -138.4(4) . . . . ?
B3B B4B B9B B5B -101.7(4) . . . . ?
C1B B4B B9B B10B -1.3(5) . . . . ?
B5B B4B B9B B10B 37.6(4) . . . . ?
B8B B4B B9B B10B -100.8(4) . . . . ?
B3B B4B B9B B10B -64.1(5) . . . . ?
C1B B4B B9B B12B 62.0(5) . . . . ?
B5B B4B B9B B12B 101.0(4) . . . . ?
B8B B4B B9B B12B -37.4(4) . . . . ?
B3B B4B B9B B12B -0.7(5) . . . . ?
C1B B4B B9B B8B 99.5(4) . . . . ?
B5B B4B B9B B8B 138.4(4) . . . . ?
B3B B4B B9B B8B 36.7(4) . . . . ?
B3B B8B B9B B5B -0.5(5) . . . . ?
B4B B8B B9B B5B 37.2(4) . . . . ?
B7B B8B B9B B5B -64.6(5) . . . . ?
B12B B8B B9B B5B -101.0(4) . . . . ?
B3B B8B B9B B10B 62.9(5) . . . . ?
B4B B8B B9B B10B 100.6(4) . . . . ?
B7B B8B B9B B10B -1.2(5) . . . . ?
B12B B8B B9B B10B -37.6(4) . . . . ?
B3B B8B B9B B4B -37.7(4) . . . . ?
B7B B8B B9B B4B -101.8(4) . . . . ?
B12B B8B B9B B4B -138.2(4) . . . . ?
B3B B8B B9B B12B 100.5(4) . . . . ?
B4B B8B B9B B12B 138.2(4) . . . . ?
B7B B8B B9B B12B 36.4(4) . . . . ?
C1B B6B B10B B5B 38.3(4) . . . . ?
C2B B6B B10B B5B 99.5(4) . . . . ?
B11B B6B B10B B5B 137.8(4) . . . . ?
C1B B6B B10B B9B 1.4(5) . . . . ?
C2B B6B B10B B9B 62.5(5) . . . . ?
B11B B6B B10B B9B 100.8(4) . . . . ?
B5B B6B B10B B9B -37.0(4) . . . . ?
C1B B6B B10B B12B -62.4(5) . . . . ?
C2B B6B B10B B12B -1.2(5) . . . . ?
B11B B6B B10B B12B 37.1(4) . . . . ?
B5B B6B B10B B12B -100.7(4) . . . . ?
C1B B6B B10B B11B -99.5(4) . . . . ?
C2B B6B B10B B11B -38.3(3) . . . . ?
B5B B6B B10B B11B -137.8(4) . . . . ?
C1B B5B B10B B6B -38.3(4) . . . . ?
B9B B5B B10B B6B -138.5(4) . . . . ?
B4B B5B B10B B6B -100.3(4) . . . . ?
C1B B5B B10B B9B 100.2(4) . . . . ?
B4B B5B B10B B9B 38.2(4) . . . . ?
B6B B5B B10B B9B 138.5(4) . . . . ?
C1B B5B B10B B12B 63.0(5) . . . . ?
B9B B5B B10B B12B -37.2(4) . . . . ?
B4B B5B B10B B12B 0.9(5) . . . . ?
B6B B5B B10B B12B 101.2(4) . . . . ?
C1B B5B B10B B11B -0.2(5) . . . . ?
B9B B5B B10B B11B -100.4(4) . . . . ?
B4B B5B B10B B11B -62.2(5) . . . . ?
B6B B5B B10B B11B 38.1(4) . . . . ?
B5B B9B B10B B6B 37.6(4) . . . . ?
B4B B9B B10B B6B 0.0(6) . . . . ?
B12B B9B B10B B6B -100.8(4) . . . . ?
B8B B9B B10B B6B -63.1(5) . . . . ?
B4B B9B B10B B5B -37.6(4) . . . . ?
B12B B9B B10B B5B -138.4(4) . . . . ?
B8B B9B B10B B5B -100.7(4) . . . . ?
B5B B9B B10B B12B 138.4(4) . . . . ?
B4B B9B B10B B12B 100.8(4) . . . . ?
B8B B9B B10B B12B 37.7(4) . . . . ?
B5B B9B B10B B11B 101.5(4) . . . . ?
B4B B9B B10B B11B 63.9(5) . . . . ?
B12B B9B B10B B11B -36.9(4) . . . . ?
B8B B9B B10B B11B 0.8(5) . . . . ?
C21B C2B B11B B7B 107.7(5) . . . . ?
C1B C2B B11B B7B -103.4(4) . . . . ?
B3B C2B B11B B7B -37.6(4) . . . . ?
B6B C2B B11B B7B -140.0(4) . . . . ?
C21B C2B B11B B12B 146.6(4) . . . . ?
B7B C2B B11B B12B 38.8(4) . . . . ?
C1B C2B B11B B12B -64.6(5) . . . . ?
B3B C2B B11B B12B 1.3(5) . . . . ?
B6B C2B B11B B12B -101.2(4) . . . . ?
C21B C2B B11B B6B -112.3(5) . . . . ?
B7B C2B B11B B6B 140.0(4) . . . . ?
C1B C2B B11B B6B 36.6(4) . . . . ?
B3B C2B B11B B6B 102.4(4) . . . . ?
C21B C2B B11B B10B -151.0(4) . . . . ?
B7B C2B B11B B10B 101.3(4) . . . . ?
C1B C2B B11B B10B -2.1(5) . . . . ?
B3B C2B B11B B10B 63.7(5) . . . . ?
B6B C2B B11B B10B -38.7(4) . . . . ?
B12B B7B B11B C2B 135.5(4) . . . . ?
B8B B7B B11B C2B 97.6(4) . . . . ?
B3B B7B B11B C2B 35.3(3) . . . . ?
C2B B7B B11B B12B -135.5(4) . . . . ?
B8B B7B B11B B12B -37.9(4) . . . . ?
B3B B7B B11B B12B -100.3(4) . . . . ?
C2B B7B B11B B6B -36.2(3) . . . . ?
B12B B7B B11B B6B 99.3(4) . . . . ?
B8B B7B B11B B6B 61.4(5) . . . . ?
B3B B7B B11B B6B -1.0(5) . . . . ?
C2B B7B B11B B10B -98.3(4) . . . . ?
B12B B7B B11B B10B 37.2(4) . . . . ?
B8B B7B B11B B10B -0.7(5) . . . . ?
B3B B7B B11B B10B -63.0(5) . . . . ?
C1B B6B B11B C2B -35.3(3) . . . . ?
B10B B6B B11B C2B -135.3(4) . . . . ?
B5B B6B B11B C2B -97.4(4) . . . . ?
C1B B6B B11B B7B 0.0(5) . . . . ?
B10B B6B B11B B7B -100.0(4) . . . . ?
C2B B6B B11B B7B 35.3(3) . . . . ?
B5B B6B B11B B7B -62.1(5) . . . . ?
C1B B6B B11B B12B 63.0(4) . . . . ?
B10B B6B B11B B12B -36.9(4) . . . . ?
C2B B6B B11B B12B 98.4(4) . . . . ?
B5B B6B B11B B12B 1.0(5) . . . . ?
C1B B6B B11B B10B 100.0(4) . . . . ?
C2B B6B B11B B10B 135.3(4) . . . . ?
B5B B6B B11B B10B 37.9(4) . . . . ?
B6B B10B B11B C2B 39.7(4) . . . . ?
B5B B10B B11B C2B 1.4(5) . . . . ?
B9B B10B B11B C2B -61.6(5) . . . . ?
B12B B10B B11B C2B -98.7(4) . . . . ?
B6B B10B B11B B7B 101.2(4) . . . . ?
B5B B10B B11B B7B 62.9(5) . . . . ?
B9B B10B B11B B7B -0.1(5) . . . . ?
B12B B10B B11B B7B -37.2(4) . . . . ?
B6B B10B B11B B12B 138.4(4) . . . . ?
B5B B10B B11B B12B 100.1(4) . . . . ?
B9B B10B B11B B12B 37.1(4) . . . . ?
B5B B10B B11B B6B -38.3(4) . . . . ?
B9B B10B B11B B6B -101.3(4) . . . . ?
B12B B10B B11B B6B -138.4(4) . . . . ?
C2B B7B B12B B11B 38.9(3) . . . . ?
B8B B7B B12B B11B 138.1(4) . . . . ?
B3B B7B B12B B11B 101.5(4) . . . . ?
C2B B7B B12B B10B 1.3(5) . . . . ?
B11B B7B B12B B10B -37.6(4) . . . . ?
B8B B7B B12B B10B 100.4(4) . . . . ?
B3B B7B B12B B10B 63.9(5) . . . . ?
C2B B7B B12B B9B -62.2(5) . . . . ?
B11B B7B B12B B9B -101.1(5) . . . . ?
B8B B7B B12B B9B 37.0(4) . . . . ?
B3B B7B B12B B9B 0.5(5) . . . . ?
C2B B7B B12B B8B -99.2(4) . . . . ?
B11B B7B B12B B8B -138.1(4) . . . . ?
B3B B7B B12B B8B -36.5(4) . . . . ?
C2B B11B B12B B7B -38.3(3) . . . . ?
B6B B11B B12B B7B -101.8(4) . . . . ?
B10B B11B B12B B7B -138.2(4) . . . . ?
C2B B11B B12B B10B 99.9(4) . . . . ?
B7B B11B B12B B10B 138.2(4) . . . . ?
B6B B11B B12B B10B 36.4(4) . . . . ?
C2B B11B B12B B9B 62.9(5) . . . . ?
B7B B11B B12B B9B 101.2(4) . . . . ?
B6B B11B B12B B9B -0.6(5) . . . . ?
B10B B11B B12B B9B -37.0(4) . . . . ?
C2B B11B B12B B8B -0.7(5) . . . . ?
B7B B11B B12B B8B 37.6(4) . . . . ?
B6B B11B B12B B8B -64.2(5) . . . . ?
B10B B11B B12B B8B -100.6(4) . . . . ?
B6B B10B B12B B7B 0.0(5) . . . . ?
B5B B10B B12B B7B -64.4(5) . . . . ?
B9B B10B B12B B7B -101.2(4) . . . . ?
B11B B10B B12B B7B 37.4(4) . . . . ?
B6B B10B B12B B11B -37.4(4) . . . . ?
B5B B10B B12B B11B -101.8(4) . . . . ?
B9B B10B B12B B11B -138.7(4) . . . . ?
B6B B10B B12B B9B 101.2(4) . . . . ?
B5B B10B B12B B9B 36.9(4) . . . . ?
B11B B10B B12B B9B 138.7(4) . . . . ?
B6B B10B B12B B8B 63.7(5) . . . . ?
B5B B10B B12B B8B -0.7(5) . . . . ?
B9B B10B B12B B8B -37.5(4) . . . . ?
B11B B10B B12B B8B 101.1(4) . . . . ?
B5B B9B B12B B7B 63.7(5) . . . . ?
B10B B9B B12B B7B 100.9(4) . . . . ?
B4B B9B B12B B7B 0.2(6) . . . . ?
B8B B9B B12B B7B -37.1(4) . . . . ?
B5B B9B B12B B11B 0.1(5) . . . . ?
B10B B9B B12B B11B 37.3(4) . . . . ?
B4B B9B B12B B11B -63.4(5) . . . . ?
B8B B9B B12B B11B -100.7(4) . . . . ?
B5B B9B B12B B10B -37.2(4) . . . . ?
B4B B9B B12B B10B -100.7(4) . . . . ?
B8B B9B B12B B10B -138.0(4) . . . . ?
B5B B9B B12B B8B 100.7(4) . . . . ?
B10B B9B B12B B8B 138.0(4) . . . . ?
B4B B9B B12B B8B 37.2(4) . . . . ?
B3B B8B B12B B7B 37.4(4) . . . . ?
B4B B8B B12B B7B 101.5(4) . . . . ?
B9B B8B B12B B7B 138.8(4) . . . . ?
B3B B8B B12B B11B -0.1(5) . . . . ?
B4B B8B B12B B11B 64.0(5) . . . . ?
B7B B8B B12B B11B -37.5(4) . . . . ?
B9B B8B B12B B11B 101.3(4) . . . . ?
B3B B8B B12B B10B -64.0(5) . . . . ?
B4B B8B B12B B10B 0.1(5) . . . . ?
B7B B8B B12B B10B -101.4(4) . . . . ?
B9B B8B B12B B10B 37.5(4) . . . . ?
B3B B8B B12B B9B -101.4(4) . . . . ?
B4B B8B B12B B9B -37.3(4) . . . . ?
B7B B8B B12B B9B -138.8(4) . . . . ?
C2B C1B C11B C12B 111.3(5) . . . . ?
B4B C1B C11B C12B -102.4(6) . . . . ?
B5B C1B C11B C12B -28.4(6) . . . . ?
B6B C1B C11B C12B 41.6(6) . . . . ?
B3B C1B C11B C12B -177.9(4) . . . . ?
C2B C1B C11B C16B -69.0(6) . . . . ?
B4B C1B C11B C16B 77.3(6) . . . . ?
B5B C1B C11B C16B 151.3(4) . . . . ?
B6B C1B C11B C16B -138.7(4) . . . . ?
B3B C1B C11B C16B 1.8(7) . . . . ?
C16B C11B C12B F12B 179.5(4) . . . . ?
C1B C11B C12B F12B -0.8(7) . . . . ?
C16B C11B C12B C13B -0.2(7) . . . . ?
C1B C11B C12B C13B 179.5(4) . . . . ?
F12B C12B C13B F13B -0.4(6) . . . . ?
C11B C12B C13B F13B 179.4(4) . . . . ?
F12B C12B C13B C14B 179.2(4) . . . . ?
C11B C12B C13B C14B -1.0(7) . . . . ?
F13B C13B C14B C15B -179.6(4) . . . . ?
C12B C13B C14B C15B 0.8(7) . . . . ?
F13B C13B C14B C17B 0.0(7) . . . . ?
C12B C13B C14B C17B -179.6(4) . . . . ?
C13B C14B C15B F15B -180.0(4) . . . . ?
C17B C14B C15B F15B 0.5(7) . . . . ?
C13B C14B C15B C16B 0.6(7) . . . . ?
C17B C14B C15B C16B -178.9(5) . . . . ?
F15B C15B C16B F16B -2.4(6) . . . . ?
C14B C15B C16B F16B 177.0(4) . . . . ?
F15B C15B C16B C11B 178.6(4) . . . . ?
C14B C15B C16B C11B -1.9(7) . . . . ?
C12B C11B C16B F16B -177.2(4) . . . . ?
C1B C11B C16B F16B 3.1(7) . . . . ?
C12B C11B C16B C15B 1.7(7) . . . . ?
C1B C11B C16B C15B -178.0(4) . . . . ?
C13B C14B C17B F19B -168.2(5) . . . . ?
C15B C14B C17B F19B 11.3(7) . . . . ?
C13B C14B C17B F18B -47.9(6) . . . . ?
C15B C14B C17B F18B 131.6(5) . . . . ?
C13B C14B C17B F17B 69.2(6) . . . . ?
C15B C14B C17B F17B -111.3(6) . . . . ?
B7B C2B C21B C26B 138.9(5) . . . . ?
C1B C2B C21B C26B -79.5(6) . . . . ?
B11B C2B C21B C26B 65.9(6) . . . . ?
B3B C2B C21B C26B -149.9(4) . . . . ?
B6B C2B C21B C26B -8.0(7) . . . . ?
B7B C2B C21B C22B -34.9(6) . . . . ?
C1B C2B C21B C22B 106.7(5) . . . . ?
B11B C2B C21B C22B -107.9(5) . . . . ?
B3B C2B C21B C22B 36.3(6) . . . . ?
B6B C2B C21B C22B 178.2(4) . . . . ?
C26B C21B C22B F22B 179.7(4) . . . . ?
C2B C21B C22B F22B -6.0(7) . . . . ?
C26B C21B C22B C23B -0.8(7) . . . . ?
C2B C21B C22B C23B 173.6(4) . . . . ?
F22B C22B C23B F23B 1.7(6) . . . . ?
C21B C22B C23B F23B -177.9(4) . . . . ?
F22B C22B C23B C24B -178.1(4) . . . . ?
C21B C22B C23B C24B 2.4(7) . . . . ?
F23B C23B C24B C25B 177.9(4) . . . . ?
C22B C23B C24B C25B -2.4(7) . . . . ?
F23B C23B C24B C27B -3.0(7) . . . . ?
C22B C23B C24B C27B 176.7(4) . . . . ?
C23B C24B C25B F25B -179.3(4) . . . . ?
C27B C24B C25B F25B 1.6(8) . . . . ?
C23B C24B C25B C26B 0.9(7) . . . . ?
C27B C24B C25B C26B -178.1(5) . . . . ?
F25B C25B C26B F26B 0.7(6) . . . . ?
C24B C25B C26B F26B -179.5(4) . . . . ?
F25B C25B C26B C21B -179.2(4) . . . . ?
C24B C25B C26B C21B 0.6(7) . . . . ?
C22B C21B C26B F26B 179.5(4) . . . . ?
C2B C21B C26B F26B 5.2(7) . . . . ?
C22B C21B C26B C25B -0.6(7) . . . . ?
C2B C21B C26B C25B -174.9(4) . . . . ?
C23B C24B C27B F28B -172.6(4) . . . . ?
C25B C24B C27B F28B 6.4(7) . . . . ?
C23B C24B C27B F29B -53.6(6) . . . . ?
C25B C24B C27B F29B 125.5(5) . . . . ?
C23B C24B C27B F27B 66.5(6) . . . . ?
C25B C24B C27B F27B -114.5(6) . . . . ?
